data_7701060
loop_
_publ_author_name
'Wang, Ce'
'Yin, Zheng'
'Ma, Wei-Min'
'Li, Xi-Yao'
'Cao, Li-Hui'
'Cheng, Yu'
'Yu, Xin-Yu'
'Ma, Yang-Min'

_publ_section_title
;
 Near sunlight continuous broadband white-light emission by single-phase
 Zn(ii)-1,3,5-benzenetricarboxylate MOFs.
;
_journal_issue 40
_journal_name_full 'Dalton transactions (Cambridge, England : 2003)'
_journal_page_first 14966
_journal_page_last 14970
_journal_paper_doi 10.1039/c9dt03388b
_journal_volume 48
_journal_year 2019
_chemical_formula_moiety 'C126 H74 N4 O82 Zn16, 17(C4 H9 N O), 6(C2 H8 N)'
_chemical_formula_sum 'C202 H273 N26 O98 Zn16'
_chemical_formula_weight 5679.99
_space_group_crystal_system monoclinic
_space_group_IT_number 14
_space_group_name_Hall '-P 2ybc'
_space_group_name_H-M_alt 'P 1 21/c 1'
_symmetry_space_group_name_Hall '-P 2ybc'
_symmetry_space_group_name_H-M 'P 1 21/c 1'
_atom_sites_solution_hydrogens geom
_audit_creation_date 2019-08-18
_audit_creation_method
;
Olex2 1.2
(compiled 2018.05.29 svn.r3508 for OlexSys, GUI svn.r5506)
;
_audit_update_record
;
2019-08-29 deposited with the CCDC.    2019-09-06 downloaded from the CCDC.
;
_cell_angle_alpha 90
_cell_angle_beta 114.0770(10)
_cell_angle_gamma 90
_cell_formula_units_Z 4
_cell_length_a 35.8753(3)
_cell_length_b 24.4464(2)
_cell_length_c 32.1563(3)
_cell_measurement_reflns_used 56438
_cell_measurement_temperature 100(2)
_cell_measurement_theta_max 74.8710
_cell_measurement_theta_min 2.4170
_cell_volume 25748.2(4)
_computing_cell_refinement 'CrysAlisPro 1.171.39.34b (Rigaku OD, 2017)'
_computing_data_collection 'CrysAlisPro 1.171.39.34b (Rigaku OD, 2017)'
_computing_data_reduction 'CrysAlisPro 1.171.39.34b (Rigaku OD, 2017)'
_computing_molecular_graphics 'Olex2 (Dolomanov et al., 2009)'
_computing_publication_material 'Olex2 (Dolomanov et al., 2009)'
_computing_structure_refinement 'XL (Sheldrick, 2008)'
_diffrn_ambient_temperature 100(2)
_diffrn_detector 'CCD plate'
_diffrn_detector_type HyPix
_diffrn_measured_fraction_theta_full 0.997
_diffrn_measured_fraction_theta_max 0.963
_diffrn_measurement_details
;
List of Runs (angles in degrees, time in seconds):

  # Type    Start    End  Width  t~exp~   \w     \q     \k     \f   Frames
#--------------------------------------------------------------------------
  1  \w     15.00  57.00   0.25    2.00    --   43.18  77.00  30.00  168
  2  \w     83.00 118.00   0.25    8.00    --  109.88  77.00 120.00  140
  3  \w    144.00 178.00   0.25    8.00    --  109.88  77.00 120.00  136
  4  \w    141.00 174.00   0.25    8.00    --  109.88  61.00 -60.00  132
  5  \w     92.00 169.00   0.25    8.00    --  109.88  61.00-120.00  308
  6  \w     90.00 178.00   0.25    8.00    --  109.88  61.00-180.00  352
  7  \w     97.00 123.00   0.25    8.00    --  109.88  61.00 -60.00  104
  8  \w     38.00 128.00   0.25    8.00    --  109.88 -61.00-180.00  360
  9  \w     44.00 126.00   0.25    8.00    --  109.88 -61.00  30.00  328
 10  \w     37.00 115.00   0.25    8.00    --  109.88 -77.00  30.00  312
 11  \w    -68.00  31.00   0.25    2.00    --  -43.18  77.00  90.00  396
 12  \w    -69.00  25.00   0.25    2.00    --  -43.18  77.00 -30.00  376
 13  \w    -91.00 -14.00   0.25    2.00    --  -43.18 -77.00-150.00  308
 14  \w    -86.00 -61.00   0.25    8.00    --  -90.25 -77.00 -90.00  100
 15  \w   -118.00 -92.00   0.25    8.00    --  -90.25 -77.00 -90.00  104
 16  \w   -148.00 -78.00   0.25    8.00    --  -90.25 -61.00   0.00  280
;
_diffrn_measurement_device 'four-circle diffractometer'
_diffrn_measurement_device_type 'XtaLAB Synergy, Dualflex, HyPix'
_diffrn_measurement_method '\w scans'
_diffrn_orient_matrix_type 'CrysAlisPro convention (1999,Acta A55,543-557)'
_diffrn_orient_matrix_UB_11 -0.0447848000
_diffrn_orient_matrix_UB_12 -0.0088057000
_diffrn_orient_matrix_UB_13 -0.0073424000
_diffrn_orient_matrix_UB_21 0.0107762000
_diffrn_orient_matrix_UB_22 -0.0576147000
_diffrn_orient_matrix_UB_23 0.0208061000
_diffrn_orient_matrix_UB_31 0.0095302000
_diffrn_orient_matrix_UB_32 0.0238847000
_diffrn_orient_matrix_UB_33 0.0476300000
_diffrn_radiation_monochromator mirror
_diffrn_radiation_probe x-ray
_diffrn_radiation_type CuK\a
_diffrn_radiation_wavelength 1.54184
_diffrn_reflns_av_R_equivalents 0.0288
_diffrn_reflns_av_unetI/netI 0.0287
_diffrn_reflns_Laue_measured_fraction_full 0.997
_diffrn_reflns_Laue_measured_fraction_max 0.963
_diffrn_reflns_limit_h_max 42
_diffrn_reflns_limit_h_min -44
_diffrn_reflns_limit_k_max 29
_diffrn_reflns_limit_k_min -30
_diffrn_reflns_limit_l_max 40
_diffrn_reflns_limit_l_min -34
_diffrn_reflns_number 150740
_diffrn_reflns_point_group_measured_fraction_full 0.997
_diffrn_reflns_point_group_measured_fraction_max 0.963
_diffrn_reflns_theta_full 67.684
_diffrn_reflns_theta_max 76.223
_diffrn_reflns_theta_min 2.352
_diffrn_source 'micro-focus sealed X-ray tube'
_diffrn_source_type 'PhotonJet (Cu) X-ray Source'
_exptl_absorpt_coefficient_mu 2.168
_exptl_absorpt_correction_T_max 1.00000
_exptl_absorpt_correction_T_min 0.72567
_exptl_absorpt_correction_type multi-scan
_exptl_absorpt_process_details
;
CrysAlisPro 1.171.39.34b (Rigaku Oxford Diffraction, 2017)
Empirical absorption correction using spherical harmonics,
 implemented in SCALE3 ABSPACK scaling algorithm.
;
_exptl_crystal_colour 'clear light colourless'
_exptl_crystal_colour_lustre clear
_exptl_crystal_colour_modifier light
_exptl_crystal_colour_primary colourless
_exptl_crystal_density_diffrn 1.090
_exptl_crystal_description block
_exptl_crystal_F_000 8492
_exptl_crystal_size_max 0.3
_exptl_crystal_size_mid 0.15
_exptl_crystal_size_min 0.12
_refine_diff_density_max 3.419
_refine_diff_density_min -1.741
_refine_diff_density_rms 0.228
_refine_ls_extinction_method none
_refine_ls_goodness_of_fit_ref 1.036
_refine_ls_hydrogen_treatment constr
_refine_ls_matrix_type full
_refine_ls_number_parameters 2174
_refine_ls_number_reflns 51918
_refine_ls_number_restraints 232
_refine_ls_restrained_S_all 1.038
_refine_ls_R_factor_all 0.1421
_refine_ls_R_factor_gt 0.1358
_refine_ls_shift/su_max 0.002
_refine_ls_shift/su_mean 0.000
_refine_ls_structure_factor_coef Fsqd
_refine_ls_weighting_details 'w=1/[\s^2^(Fo^2^)+(0.5600P)^2^+10.0000P] where P=(Fo^2^+2Fc^2^)/3'
_refine_ls_weighting_scheme calc
_refine_ls_wR_factor_gt 0.5146
_refine_ls_wR_factor_ref 0.5325
_reflns_Friedel_coverage 0.000
_reflns_number_gt 45895
_reflns_number_total 51918
_reflns_threshold_expression 'I > 2\s(I)'
_cod_data_source_file c9dt03388b2.cif
_cod_data_source_block 1
_cod_depositor_comments 'Adding full bibliography for 7701060.cif.'
_cod_database_code 7701060
_publcif_datablock.id {af335dbb-2923-41cd-ac62-5d96316a016c}

_shelx_shelxl_version_number 2014/7
_shelx_space_group_comment
;
The symmetry employed for this shelxl refinement is uniquely defined
by the following loop, which should always be used as a source of
symmetry information in preference to the above space-group names.
They are only intended as comments.
;
_shelx_estimated_absorpt_t_max 0.781
_shelx_estimated_absorpt_t_min 0.562
_reflns_odcompleteness_completeness 99.72
_reflns_odcompleteness_iscentric 1
_reflns_odcompleteness_theta 66.97
_olex2_refinement_description
;
1. Fixed Uiso
 At 1.2 times of:
  All C(H) groups, All C(H,H) groups, All N(H,H) groups
 At 1.5 times of:
  All C(H,H,H) groups
2. Restrained distances
 N4-C123 = N4-C124 = N5-C125 = N5-C126 = N6-C127 = N6-C128 = N8-C136 = N8-C135
 1.45 with sigma of 0.01
 C123-C124 = C125-C126 = C127-C128 = C131-C132
 2.42 with sigma of 0.01
 C115-O77 = C111-O76
 1.207 with sigma of 0.001
 C115-C116 = C111-C112
 1.521 with sigma of 0.001
 N2-C115 = N2-C117 = N2-C118
 1.4 with sigma of 0.001
 N1-C111 = N1-C113 = N1-C114
 1.4 with sigma of 0.001
 N7-C131 = N7-C132
 1.4 with sigma of 0.001
 N1-O76 = N2-O77 = N3-O78
 2.27 with sigma of 0.001
 N1-C112 = N2-C116
 2.47 with sigma of 0.001
 O77-C116 = O76-C112
 2.37 with sigma of 0.001
 C117-C118 = C113-C114 = C131-C132
 2.43 with sigma of 0.001
3. Restrained planarity
 O76, N1, C111, C112, C113, C114
 with sigma of 0.01
 O77, N2, C115, C116, C117, C118
 with sigma of 0.01
4. Uiso/Uaniso restraints and constraints
Uanis(C111) \\sim Ueq, Uanis(C112) \\sim Ueq, Uanis(C113) \\sim Ueq,
Uanis(C114) \\sim Ueq: with sigma of 0.01 and sigma for terminal atoms of 0.02
Uanis(C115) \\sim Ueq, Uanis(C116) \\sim Ueq, Uanis(C117) \\sim Ueq,
Uanis(C118) \\sim Ueq: with sigma of 0.01 and sigma for terminal atoms of 0.02
Uanis(C123) \\sim Ueq, Uanis(C124) \\sim Ueq, Uanis(C125) \\sim Ueq,
Uanis(C126) \\sim Ueq, Uanis(C127) \\sim Ueq, Uanis(C128) \\sim Ueq: with sigma
of 0.01 and sigma for terminal atoms of 0.02
Uanis(C131) \\sim Ueq, Uanis(C132) \\sim Ueq: with sigma of 0.01 and sigma for
terminal atoms of 0.02
Uanis(C133) \\sim Ueq, Uanis(C134) \\sim Ueq, Uanis(C135) \\sim Ueq,
Uanis(C136) \\sim Ueq: with sigma of 0.01 and sigma for terminal atoms of 0.02
Uanis(N1) \\sim Ueq, Uanis(N2) \\sim Ueq, Uanis(N5) \\sim Ueq: with sigma of
0.002 and sigma for terminal atoms of 0.004
Uanis(N3) \\sim Ueq, Uanis(O78) \\sim Ueq: with sigma of 0.002 and sigma for
terminal atoms of 0.005
Uanis(O13) \\sim Ueq, Uanis(O42) \\sim Ueq, Uanis(O46) \\sim Ueq, Uanis(O48)
\\sim Ueq, Uanis(O80) \\sim Ueq, Uanis(O81) \\sim Ueq, Uanis(O36) \\sim Ueq:
with sigma of 0.001 and sigma for terminal atoms of 0.002
5.a Secondary CH2 refined with riding coordinates:
 C110(H11A,H11B), N4(H4A,H4B), N5(H5A,H5B), N6(H6A,H6B)
5.b Aromatic/amide H refined with riding coordinates:
 C3(H3), C5(H5), C7(H7), C12(H12), C14(H14), C16(H16), C21(H21), C23(H23),
 C25(H25), C30(H30), C32(H32), C34(H34), C39(H39), C41(H41), C43(H43), C48(H48),
  C50(H50), C52(H52), C57(H57), C59(H59), C61(H61), C66(H66), C68(H68),
 C70(H70), C75(H75), C77(H77), C79(H79), C84(H84), C86(H86), C88(H88), C93(H93),
  C95(H95), C97(H97), C102(H102), C104(H104), C106(H106)
5.c Idealised Me refined as rotating group:
 C112(H11C,H11D,H11E), C113(H11F,H11G,H11H), C114(H11I,H11J,H11K), C116(H11L,
 H11M,H11N), C117(H11O,H11P,H11Q), C118(H11R,H11S,H11T), C120(H12A,H12B,H12C),
 C121(H12D,H12E,H12F), C122(H12G,H12H,H12I), C130(H13A,H13B,H13C), C131(H13D,
 H13E,H13F), C132(H13G,H13H,H13I), C134(H13J,H13K,H13L), C135(H13M,H13N,H13O),
 C136(H13P,H13Q,H13R), C123(H12J,H12K,H12L), C124(H12M,H12N,H12O), C125(H12P,
 H12Q,H12R), C126(H12S,H12T,H12U), C127(H12V,H12W,H12X), C128(H12Y,H,HA)
;
_olex2_submission_special_instructions 'No special instructions were received'
_oxdiff_exptl_absorpt_empirical_details
;
Empirical correction (ABSPACK) includes:
- Absorption correction using spherical harmonics
- Frame scaling
;
_oxdiff_exptl_absorpt_empirical_full_max 1.359
_oxdiff_exptl_absorpt_empirical_full_min 0.736
_publcif_funding_html
;
;

loop_
_space_group_symop_operation_xyz
'x, y, z'
'-x, y+1/2, -z+1/2'
'-x, -y, -z'
'x, -y-1/2, z-1/2'

loop_
_atom_site_label
_atom_site_type_symbol
_atom_site_fract_x
_atom_site_fract_y
_atom_site_fract_z
_atom_site_U_iso_or_equiv
_atom_site_adp_type
_atom_site_occupancy
_atom_site_site_symmetry_order
_atom_site_calc_flag
_atom_site_refinement_flags_posn
_atom_site_refinement_flags_adp
Zn1 Zn 1.50448(2) 0.52363(3) 0.95919(3) 0.0248(2) Uani 1 1 d . .
Zn2 Zn 1.19942(3) 0.47150(4) 0.94798(4) 0.0435(3) Uani 1 1 d . .
Zn3 Zn 1.31794(3) 0.52586(4) 0.73027(4) 0.0446(3) Uani 1 1 d . .
Zn4 Zn 1.24410(3) 0.60108(4) 0.74500(3) 0.0405(2) Uani 1 1 d . .
Zn5 Zn 1.01421(3) 0.57555(3) 0.49443(3) 0.0305(2) Uani 1 1 d . .
Zn6 Zn 1.17738(3) 0.44277(5) 0.42242(4) 0.0507(3) Uani 1 1 d . .
Zn7 Zn 1.18575(3) 0.51886(4) 0.27701(4) 0.0419(3) Uani 1 1 d . .
Zn8 Zn 1.00181(2) 0.81296(3) 0.78860(3) 0.0263(2) Uani 1 1 d . .
Zn9 Zn 1.00400(3) 1.18117(3) 0.73432(3) 0.0285(2) Uani 1 1 d . .
Zn10 Zn 0.75349(3) 0.64481(5) 0.49347(3) 0.0445(3) Uani 1 1 d . .
Zn11 Zn 0.50560(3) 0.67893(3) 0.23695(3) 0.0324(2) Uani 1 1 d . .
Zn12 Zn 0.49948(2) 0.81118(3) 0.21356(3) 0.0279(2) Uani 1 1 d . .
Zn13 Zn 0.51711(3) 0.92260(3) 0.02039(3) 0.0318(2) Uani 1 1 d . .
Zn14 Zn 0.25987(3) 0.59595(4) 0.26311(4) 0.0382(2) Uani 1 1 d . .
Zn15 Zn 0.30034(3) 0.47811(5) 0.05653(4) 0.0475(3) Uani 1 1 d . .
Zn16 Zn -0.00527(2) 0.52304(3) 0.04021(3) 0.0226(2) Uani 1 1 d . .
O1 O 0.05623(15) 0.5209(2) 0.06150(19) 0.0383(10) Uani 1 1 d . .
O2 O 0.06549(15) 0.4840(2) 0.00243(17) 0.0368(10) Uani 1 1 d . .
O3 O 0.2570(2) 0.5089(3) 0.0709(3) 0.0563(15) Uani 1 1 d . .
O4 O 0.2073(2) 0.4696(3) 0.0129(3) 0.0595(17) Uani 1 1 d . .
O5 O 0.23528(17) 0.5530(3) 0.2066(2) 0.0489(13) Uani 1 1 d . .
O6 O 0.17623(17) 0.5300(3) 0.21011(19) 0.0482(13) Uani 1 1 d . .
O7 O 0.29136(19) 0.6550(2) 0.2539(3) 0.0568(15) Uani 1 1 d . .
O8 O 0.3403(3) 0.6060(3) 0.2455(4) 0.079(3) Uani 1 1 d . .
O9 O 0.45050(15) 0.7079(2) 0.22214(19) 0.0405(11) Uani 1 1 d . .
O10 O 0.44953(18) 0.7995(2) 0.2221(2) 0.0516(14) Uani 1 1 d . .
O11 O 0.33250(19) 0.8971(2) 0.2245(3) 0.0544(15) Uani 1 1 d . .
O12 O 0.2896(2) 0.8519(3) 0.2455(4) 0.081(3) Uani 1 1 d . .
O13 O 0.4955(3) 0.4072(4) 0.2672(3) 0.084(2) Uani 1 1 d . U
O14 O 0.5073(3) 0.3692(2) 0.3315(3) 0.0651(19) Uani 1 1 d . .
O15 O 0.51805(14) 0.47812(19) 0.46531(16) 0.0364(9) Uani 1 1 d . .
O16 O 0.49963(19) 0.5651(2) 0.45400(18) 0.0438(12) Uani 1 1 d . .
O17 O 0.5025(2) 0.6072(2) 0.26129(17) 0.0460(13) Uani 1 1 d . .
O18 O 0.5010(3) 0.6601(3) 0.3171(2) 0.068(2) Uani 1 1 d . .
O19 O 0.50675(17) 0.6684(2) 0.17584(17) 0.0389(10) Uani 1 1 d . .
O20 O 0.5097(3) 0.7583(2) 0.1729(2) 0.0611(18) Uani 1 1 d . .
O21 O 0.50167(17) 0.8524(2) 0.03800(16) 0.0374(10) Uani 1 1 d . .
O22 O 0.5017(3) 0.8066(3) -0.0221(2) 0.066(2) Uani 1 1 d . .
O23 O 0.50433(19) 0.6003(2) -0.0149(2) 0.0457(12) Uani 1 1 d . .
O24 O 0.49576(18) 0.5617(2) 0.04480(19) 0.0448(12) Uani 1 1 d . .
O25 O 0.55762(17) 0.7101(2) 0.2765(2) 0.0530(14) Uani 1 1 d . .
O26 O 0.5449(2) 0.7994(3) 0.2719(2) 0.078(3) Uani 1 1 d . .
O27 O 0.6766(2) 0.6435(3) 0.4120(2) 0.0650(18) Uani 1 1 d . .
O28 O 0.72343(17) 0.7027(3) 0.45356(19) 0.0521(13) Uani 1 1 d . .
O29 O 0.6926(2) 0.9003(3) 0.4324(2) 0.0601(16) Uani 1 1 d . .
O30 O 0.6503(3) 0.9309(3) 0.3662(4) 0.090(3) Uani 1 1 d . .
O31 O 0.5807(2) 0.6038(4) 0.5219(3) 0.085(3) Uani 1 1 d . .
O32 O 0.57142(18) 0.5476(3) 0.5691(2) 0.0573(14) Uani 1 1 d . .
O33 O 0.6923(2) 0.4552(3) 0.6918(2) 0.0656(17) Uani 1 1 d . .
O34 O 0.75083(18) 0.4593(3) 0.6865(2) 0.0564(14) Uani 1 1 d . .
O35 O 0.7191(2) 0.6145(3) 0.5210(2) 0.0648(16) Uani 1 1 d . .
O36 O 0.7624(3) 0.5536(4) 0.5587(3) 0.085(2) Uani 1 1 d . U
O37 O 0.7950(2) 0.6909(3) 0.5387(2) 0.0589(15) Uani 1 1 d . .
O38 O 0.8321(3) 0.6366(3) 0.5978(2) 0.081(3) Uani 1 1 d . .
O39 O 0.9547(2) 0.8078(2) 0.7315(2) 0.0523(14) Uani 1 1 d . .
O40 O 0.94506(16) 0.7167(2) 0.72806(18) 0.0451(12) Uani 1 1 d . .
O41 O 0.8056(3) 0.8917(3) 0.5597(2) 0.075(2) Uani 1 1 d . .
O42 O 0.8471(3) 0.9269(4) 0.6218(3) 0.084(2) Uani 1 1 d . U
O43 O 1.1673(2) 0.4271(4) 0.4788(2) 0.0699(19) Uani 1 1 d . .
O44 O 1.2253(2) 0.4073(3) 0.5371(2) 0.0546(14) Uani 1 1 d . .
O45 O 1.2646(2) 0.5127(3) 0.6810(2) 0.072(2) Uani 1 1 d . .
O46 O 1.2191(3) 0.5716(4) 0.6859(3) 0.083(2) Uani 1 1 d . U
O47 O 1.06761(18) 0.5466(3) 0.5025(2) 0.0534(13) Uani 1 1 d . .
O48 O 1.0854(3) 0.5966(4) 0.5650(3) 0.081(2) Uani 1 1 d . U
O49 O 0.9961(2) 0.7415(2) 0.33180(17) 0.0483(13) Uani 1 1 d . .
O50 O 0.99589(15) 0.83081(19) 0.32638(15) 0.0334(9) Uani 1 1 d . .
O51 O 1.00171(17) 0.64678(18) 0.46462(16) 0.0359(10) Uani 1 1 d . .
O52 O 1.00781(19) 0.69180(18) 0.52718(15) 0.0400(11) Uani 1 1 d . .
O53 O 0.99489(17) 0.89863(18) 0.51666(18) 0.0389(10) Uani 1 1 d . .
O54 O 1.00408(17) 0.93801(18) 0.45877(17) 0.0377(10) Uani 1 1 d . .
O55 O 1.2129(2) 0.6603(3) 0.7529(3) 0.0590(16) Uani 1 1 d . .
O56 O 1.1657(2) 0.6110(3) 0.7624(4) 0.083(3) Uani 1 1 d . .
O57 O 1.05042(18) 0.7086(2) 0.7779(2) 0.0512(14) Uani 1 1 d . .
O58 O 1.05266(17) 0.7996(2) 0.7823(2) 0.0492(13) Uani 1 1 d . .
O59 O 1.17084(16) 0.9020(2) 0.7822(2) 0.0439(11) Uani 1 1 d . .
O60 O 1.21533(19) 0.8553(3) 0.7614(3) 0.0568(16) Uani 1 1 d . .
O61 O 1.3262(2) 0.5288(4) 0.7948(2) 0.071(2) Uani 1 1 d . .
O62 O 1.26699(16) 0.5515(3) 0.7967(2) 0.0587(17) Uani 1 1 d . .
O63 O 1.44354(15) 0.5187(2) 0.94207(19) 0.0438(12) Uani 1 1 d . .
O64 O 1.43508(15) 0.4819(2) 1.00075(19) 0.0428(12) Uani 1 1 d . .
O65 O 1.24248(18) 0.4989(3) 0.9302(3) 0.0649(18) Uani 1 1 d . .
O66 O 1.2945(3) 0.4738(4) 0.9922(3) 0.083(3) Uani 1 1 d . .
O67 O 1.0055(2) 1.1117(2) 0.76189(18) 0.0441(12) Uani 1 1 d . .
O68 O 1.0040(4) 1.1633(3) 0.8188(3) 0.087(3) Uani 1 1 d . .
O69 O 1.0040(2) 1.06589(19) 0.95707(17) 0.0444(13) Uani 1 1 d . .
O70 O 0.98241(14) 0.97874(15) 0.94655(14) 0.0284(8) Uani 1 1 d . .
O71 O 1.0025(2) 0.8725(2) 0.82819(18) 0.0448(12) Uani 1 1 d . .
O72 O 1.0091(3) 0.9123(3) 0.7708(2) 0.073(2) Uani 1 1 d . .
O73 O 1.1332(2) 0.4625(4) 0.3618(2) 0.0726(19) Uani 1 1 d . .
O74 O 1.1772(2) 0.4940(3) 0.3371(3) 0.0708(19) Uani 1 1 d . .
O75 O 1.1229(3) 0.4917(4) 0.2505(3) 0.078(2) Uani 1 1 d . .
O76 O 1.2080(3) 0.4403(3) 0.2751(3) 0.107(3) Uani 1 1 d D .
O77 O 1.1589(2) 0.5281(3) 0.9331(2) 0.073(2) Uani 1 1 d D .
O78 O -0.00663(17) 0.5316(3) 0.10048(19) 0.0485(12) Uani 1 1 d D U
O79 O 1.1808(6) 0.5247(4) 0.4439(5) 0.141(6) Uani 1 1 d . .
O80 O 1.3632(5) 0.4831(6) 0.7311(5) 0.133(5) Uani 1 1 d . U
O81 O 0.3437(3) 0.5334(5) 0.0770(4) 0.098(3) Uani 1 1 d . U
N1 N 1.2191(3) 0.3584(3) 0.2486(3) 0.206(11) Uani 1 1 d D U
N2 N 1.1110(2) 0.5925(3) 0.8964(3) 0.130(5) Uani 1 1 d D U
N3 N -0.0291(2) 0.5136(3) 0.1556(2) 0.0600(18) Uani 1 1 d D U
C1 C 0.07778(19) 0.5038(2) 0.0418(2) 0.0326(12) Uani 1 1 d . .
C2 C 0.12350(18) 0.5079(3) 0.0679(2) 0.0315(12) Uani 1 1 d . .
C3 C 0.1496(2) 0.4989(3) 0.0463(2) 0.0348(13) Uani 1 1 d . .
H3 H 0.1392 0.4888 0.0151 0.042 Uiso 1 1 calc R .
C4 C 0.1916(2) 0.5050(3) 0.0721(3) 0.0393(15) Uani 1 1 d . .
C5 C 0.2069(2) 0.5192(3) 0.1169(3) 0.0407(15) Uani 1 1 d . .
H5 H 0.2354 0.5252 0.1330 0.049 Uiso 1 1 calc R .
C6 C 0.1816(2) 0.5251(3) 0.1395(2) 0.0361(13) Uani 1 1 d . .
C7 C 0.13955(19) 0.5192(3) 0.1152(2) 0.0332(13) Uani 1 1 d . .
H7 H 0.1218 0.5228 0.1302 0.040 Uiso 1 1 calc R .
C8 C 0.2206(2) 0.4944(3) 0.0495(4) 0.051(2) Uani 1 1 d . .
C9 C 0.1981(2) 0.5366(3) 0.1892(2) 0.0409(15) Uani 1 1 d . .
C10 C 0.3242(3) 0.6486(4) 0.2469(4) 0.056(2) Uani 1 1 d . .
C11 C 0.3430(2) 0.7017(3) 0.2407(3) 0.0460(17) Uani 1 1 d . .
C12 C 0.3786(3) 0.7037(3) 0.2346(3) 0.0499(18) Uani 1 1 d . .
H12 H 0.3923 0.6705 0.2343 0.060 Uiso 1 1 calc R .
C13 C 0.3951(2) 0.7523(3) 0.2288(3) 0.0449(16) Uani 1 1 d . .
C14 C 0.3759(2) 0.8012(3) 0.2289(3) 0.0440(16) Uani 1 1 d . .
H14 H 0.3878 0.8345 0.2250 0.053 Uiso 1 1 calc R .
C15 C 0.3394(3) 0.8025(4) 0.2345(3) 0.0523(19) Uani 1 1 d . .
C16 C 0.3233(2) 0.7513(3) 0.2412(3) 0.0486(18) Uani 1 1 d . .
H16 H 0.2990 0.7508 0.2462 0.058 Uiso 1 1 calc R .
C17 C 0.4347(2) 0.7528(3) 0.2239(3) 0.0436(15) Uani 1 1 d . .
C18 C 0.3186(3) 0.8534(4) 0.2349(3) 0.0502(18) Uani 1 1 d . .
C19 C 0.5022(3) 0.4101(4) 0.3072(3) 0.0485(17) Uani 1 1 d . .
C20 C 0.5025(3) 0.4645(3) 0.3297(3) 0.0409(15) Uani 1 1 d . .
C21 C 0.5048(2) 0.4669(3) 0.3739(3) 0.0383(14) Uani 1 1 d . .
H21 H 0.5070 0.4342 0.3908 0.046 Uiso 1 1 calc R .
C22 C 0.5039(2) 0.5175(2) 0.3934(2) 0.0302(12) Uani 1 1 d . .
C23 C 0.5018(3) 0.5653(3) 0.3687(2) 0.0384(15) Uani 1 1 d . .
H23 H 0.5005 0.5999 0.3816 0.046 Uiso 1 1 calc R .
C24 C 0.5015(2) 0.5627(3) 0.3256(2) 0.0383(14) Uani 1 1 d . .
C25 C 0.5013(3) 0.5120(3) 0.3063(3) 0.0420(16) Uani 1 1 d . .
H25 H 0.5002 0.5100 0.2764 0.050 Uiso 1 1 calc R .
C26 C 0.5073(2) 0.5198(3) 0.4409(2) 0.0346(13) Uani 1 1 d . .
C27 C 0.5024(3) 0.6145(3) 0.3010(3) 0.0437(16) Uani 1 1 d . .
C28 C 0.5062(2) 0.7123(3) 0.1554(2) 0.0361(13) Uani 1 1 d . .
C29 C 0.50418(19) 0.7091(2) 0.1073(2) 0.0312(12) Uani 1 1 d . .
C30 C 0.5034(2) 0.7579(3) 0.0850(2) 0.0358(13) Uani 1 1 d . .
H30 H 0.5043 0.7921 0.0994 0.043 Uiso 1 1 calc R .
C31 C 0.5013(2) 0.7555(3) 0.0403(2) 0.0337(12) Uani 1 1 d . .
C32 C 0.5014(2) 0.7054(3) 0.0204(2) 0.0343(13) Uani 1 1 d . .
H32 H 0.5012 0.7041 -0.0092 0.041 Uiso 1 1 calc R .
C33 C 0.5017(2) 0.6564(3) 0.0434(2) 0.0348(13) Uani 1 1 d . .
C34 C 0.5034(2) 0.6590(3) 0.0881(2) 0.0343(13) Uani 1 1 d . .
H34 H 0.5041 0.6264 0.1044 0.041 Uiso 1 1 calc R .
C35 C 0.5013(2) 0.8078(3) 0.0154(3) 0.0384(14) Uani 1 1 d . .
C36 C 0.5008(2) 0.6014(3) 0.0221(2) 0.0340(13) Uani 1 1 d . .
C37 C 0.5669(2) 0.7597(3) 0.2896(3) 0.0482(18) Uani 1 1 d . .
C38 C 0.6052(3) 0.7703(3) 0.3303(3) 0.0477(17) Uani 1 1 d . .
C39 C 0.6289(2) 0.7266(3) 0.3553(2) 0.0408(15) Uani 1 1 d . .
H39 H 0.6207 0.6900 0.3463 0.049 Uiso 1 1 calc R .
C40 C 0.6648(2) 0.7376(3) 0.3937(3) 0.0442(16) Uani 1 1 d . .
C41 C 0.6770(2) 0.7912(3) 0.4057(3) 0.0444(16) Uani 1 1 d . .
H41 H 0.7014 0.7986 0.4317 0.053 Uiso 1 1 calc R .
C42 C 0.6537(3) 0.8342(4) 0.3797(3) 0.0527(19) Uani 1 1 d . .
C43 C 0.6186(3) 0.8241(4) 0.3419(3) 0.0508(18) Uani 1 1 d . .
H43 H 0.6033 0.8536 0.3236 0.061 Uiso 1 1 calc R .
C44 C 0.6903(2) 0.6896(3) 0.4209(3) 0.0455(16) Uani 1 1 d . .
C45 C 0.6663(3) 0.8923(4) 0.3925(3) 0.055(2) Uani 1 1 d . .
C46 C 0.5932(3) 0.5706(5) 0.5531(4) 0.067(2) Uani 1 1 d . .
C47 C 0.6386(3) 0.5558(4) 0.5761(3) 0.060(2) Uani 1 1 d . .
C48 C 0.6553(2) 0.5233(4) 0.6147(3) 0.0550(19) Uani 1 1 d . .
H48 H 0.6388 0.5109 0.6296 0.066 Uiso 1 1 calc R .
C49 C 0.6964(2) 0.5088(4) 0.6317(3) 0.0466(16) Uani 1 1 d . .
C50 C 0.7206(2) 0.5269(4) 0.6104(3) 0.053(2) Uani 1 1 d . .
H50 H 0.7485 0.5165 0.6217 0.064 Uiso 1 1 calc R .
C51 C 0.7039(3) 0.5605(4) 0.5721(3) 0.061(2) Uani 1 1 d . .
C52 C 0.6629(3) 0.5752(5) 0.5545(3) 0.067(3) Uani 1 1 d . .
H52 H 0.6516 0.5980 0.5284 0.080 Uiso 1 1 calc R .
C53 C 0.7155(3) 0.4740(4) 0.6743(3) 0.056(2) Uani 1 1 d . .
C54 C 0.7312(3) 0.5792(4) 0.5504(3) 0.060(2) Uani 1 1 d . .
C55 C 0.8212(3) 0.6811(4) 0.5784(3) 0.0518(19) Uani 1 1 d . .
C56 C 0.8422(2) 0.7313(4) 0.6061(2) 0.0467(17) Uani 1 1 d . .
C57 C 0.8768(2) 0.7256(3) 0.6467(2) 0.0402(15) Uani 1 1 d . .
H57 H 0.8864 0.6901 0.6581 0.048 Uiso 1 1 calc R .
C58 C 0.8972(2) 0.7710(3) 0.6705(2) 0.0395(14) Uani 1 1 d . .
C59 C 0.8819(3) 0.8236(3) 0.6552(3) 0.0451(16) Uani 1 1 d . .
H59 H 0.8950 0.8550 0.6723 0.054 Uiso 1 1 calc R .
C60 C 0.8469(3) 0.8292(4) 0.6140(3) 0.0489(17) Uani 1 1 d . .
C61 C 0.8284(3) 0.7831(4) 0.5897(3) 0.055(2) Uani 1 1 d . .
H61 H 0.8058 0.7870 0.5612 0.065 Uiso 1 1 calc R .
C62 C 0.9344(2) 0.7646(3) 0.7126(2) 0.0389(14) Uani 1 1 d . .
C63 C 0.8326(3) 0.8858(4) 0.5989(4) 0.061(2) Uani 1 1 d . .
C64 C 1.1914(3) 0.4333(4) 0.5187(3) 0.056(2) Uani 1 1 d . .
C65 C 1.1822(3) 0.4722(4) 0.5480(3) 0.0515(18) Uani 1 1 d . .
C66 C 1.2110(2) 0.4844(3) 0.5922(3) 0.0489(18) Uani 1 1 d . .
H66 H 1.2370 0.4671 0.6038 0.059 Uiso 1 1 calc R .
C67 C 1.2013(2) 0.5216(4) 0.6187(3) 0.0476(16) Uani 1 1 d . .
C68 C 1.1634(3) 0.5475(4) 0.6018(3) 0.057(2) Uani 1 1 d . .
H68 H 1.1572 0.5741 0.6196 0.068 Uiso 1 1 calc R .
C69 C 1.1349(2) 0.5340(3) 0.5584(3) 0.0517(19) Uani 1 1 d . .
C70 C 1.1443(3) 0.4976(3) 0.5315(3) 0.054(2) Uani 1 1 d . .
H70 H 1.1249 0.4898 0.5016 0.065 Uiso 1 1 calc R .
C71 C 1.2312(3) 0.5357(4) 0.6646(3) 0.0528(19) Uani 1 1 d . .
C72 C 1.0925(3) 0.5605(3) 0.5405(4) 0.060(2) Uani 1 1 d . .
C73 C 0.99660(19) 0.7879(3) 0.3481(2) 0.0313(12) Uani 1 1 d . .
C74 C 0.99805(18) 0.7907(2) 0.39437(18) 0.0238(10) Uani 1 1 d . .
C75 C 0.99994(18) 0.7411(2) 0.4178(2) 0.0282(11) Uani 1 1 d . .
H75 H 1.0005 0.7070 0.4041 0.034 Uiso 1 1 calc R .
C76 C 1.00097(19) 0.7436(3) 0.4620(2) 0.0304(12) Uani 1 1 d . .
C77 C 1.00135(19) 0.7929(2) 0.4834(2) 0.0269(11) Uani 1 1 d . .
H77 H 1.0027 0.7939 0.5135 0.032 Uiso 1 1 calc R .
C78 C 0.99968(19) 0.8427(2) 0.4588(2) 0.0298(12) Uani 1 1 d . .
C79 C 0.99782(18) 0.8404(2) 0.4150(2) 0.0272(11) Uani 1 1 d . .
H79 H 0.9964 0.8734 0.3988 0.033 Uiso 1 1 calc R .
C80 C 1.0035(2) 0.6910(2) 0.4878(2) 0.0316(12) Uani 1 1 d . .
C81 C 0.9993(2) 0.8975(2) 0.4798(2) 0.0303(12) Uani 1 1 d . .
C82 C 1.1812(2) 0.6545(4) 0.7597(3) 0.0507(19) Uani 1 1 d . .
C83 C 1.1620(2) 0.7071(3) 0.7652(3) 0.0431(16) Uani 1 1 d . .
C84 C 1.1254(2) 0.7050(3) 0.7705(3) 0.0431(15) Uani 1 1 d . .
H84 H 1.1128 0.6710 0.7710 0.052 Uiso 1 1 calc R .
C85 C 1.1075(2) 0.7544(3) 0.7751(2) 0.0376(13) Uani 1 1 d . .
C86 C 1.1266(2) 0.8045(3) 0.7758(3) 0.0415(15) Uani 1 1 d . .
H86 H 1.1143 0.8375 0.7794 0.050 Uiso 1 1 calc R .
C87 C 1.1642(2) 0.8061(3) 0.7713(2) 0.0395(14) Uani 1 1 d . .
C88 C 1.1807(2) 0.7561(3) 0.7666(2) 0.0395(14) Uani 1 1 d . .
H88 H 1.2063 0.7561 0.7642 0.047 Uiso 1 1 calc R .
C89 C 1.0665(2) 0.7549(3) 0.7788(2) 0.0391(14) Uani 1 1 d . .
C90 C 1.1854(2) 0.8584(3) 0.7727(3) 0.0411(15) Uani 1 1 d . .
C91 C 1.3031(3) 0.5346(4) 0.8146(3) 0.0515(19) Uani 1 1 d . .
C92 C 1.3191(2) 0.5215(4) 0.8623(3) 0.0480(18) Uani 1 1 d . .
C93 C 1.3610(2) 0.5172(3) 0.8885(3) 0.0412(15) Uani 1 1 d . .
H93 H 1.3794 0.5227 0.8743 0.049 Uiso 1 1 calc R .
C94 C 1.3766(2) 0.5050(3) 0.9347(3) 0.0405(15) Uani 1 1 d . .
C95 C 1.3501(2) 0.4965(3) 0.9567(3) 0.0416(15) Uani 1 1 d . .
H95 H 1.3610 0.4877 0.9882 0.050 Uiso 1 1 calc R .
C96 C 1.3081(2) 0.5011(3) 0.9321(3) 0.0459(17) Uani 1 1 d . .
C97 C 1.2928(2) 0.5147(4) 0.8851(3) 0.0460(17) Uani 1 1 d . .
H97 H 1.2643 0.5193 0.8685 0.055 Uiso 1 1 calc R .
C98 C 1.4220(2) 0.5013(3) 0.9618(3) 0.0389(14) Uani 1 1 d . .
C99 C 1.2799(3) 0.4915(3) 0.9540(3) 0.0500(19) Uani 1 1 d . .
C100 C 1.0054(3) 1.1184(3) 0.8013(3) 0.051(2) Uani 1 1 d . .
C101 C 1.0042(3) 1.0673(3) 0.8276(3) 0.0429(17) Uani 1 1 d . .
C102 C 1.0021(3) 1.0680(2) 0.8687(2) 0.0370(15) Uani 1 1 d . .
H102 H 1.0023 1.1019 0.8832 0.044 Uiso 1 1 calc R .
C103 C 0.9996(2) 1.0193(2) 0.8900(2) 0.0316(13) Uani 1 1 d . .
C104 C 1.0002(2) 0.9701(2) 0.8702(2) 0.0289(12) Uani 1 1 d . .
H104 H 0.9984 0.9371 0.8850 0.035 Uiso 1 1 calc R .
C105 C 1.0035(3) 0.9678(3) 0.8282(2) 0.0406(15) Uani 1 1 d . .
C106 C 1.0066(3) 1.0151(3) 0.8081(2) 0.0397(16) Uani 1 1 d . .
H106 H 1.0103 1.0139 0.7806 0.048 Uiso 1 1 calc R .
C107 C 0.9958(2) 1.0210(2) 0.9347(2) 0.0345(13) Uani 1 1 d . .
C108 C 1.0068(3) 0.9154(3) 0.8084(3) 0.0423(15) Uani 1 1 d . .
C109 C 1.1433(3) 0.4801(3) 0.3306(3) 0.0525(18) Uani 1 1 d . .
C110 C 1.1068(5) 0.4872(8) 0.2864(6) 0.109(5) Uani 1 1 d . .
H11A H 1.0882 0.4554 0.2804 0.131 Uiso 1 1 calc R .
H11B H 1.0915 0.5207 0.2871 0.131 Uiso 1 1 calc R .
C111 C 1.2105(2) 0.3914(3) 0.2789(2) 0.152(8) Uani 1 1 d D U
C112 C 1.2044(5) 0.3623(5) 0.3173(4) 0.131(7) Uani 1 1 d D U
H11C H 1.1829 0.3807 0.3233 0.196 Uiso 1 1 calc GR .
H11D H 1.2299 0.3631 0.3448 0.196 Uiso 1 1 calc GR .
H11E H 1.1965 0.3242 0.3085 0.196 Uiso 1 1 calc GR .
C113 C 1.2245(5) 0.3868(7) 0.2136(5) 0.161(9) Uani 1 1 d D U
H11F H 1.1985 0.4030 0.1932 0.241 Uiso 1 1 calc GR .
H11G H 1.2341 0.3615 0.1965 0.241 Uiso 1 1 calc GR .
H11H H 1.2447 0.4158 0.2269 0.241 Uiso 1 1 calc GR .
C114 C 1.2224(5) 0.3013(4) 0.2512(6) 0.152(8) Uani 1 1 d D U
H11I H 1.2040 0.2867 0.2641 0.228 Uiso 1 1 calc GR .
H11J H 1.2506 0.2911 0.2707 0.228 Uiso 1 1 calc GR .
H11K H 1.2150 0.2862 0.2206 0.228 Uiso 1 1 calc GR .
C115 C 1.14402(17) 0.5589(3) 0.9015(2) 0.086(3) Uani 1 1 d D U
C116 C 1.1603(3) 0.5632(6) 0.8649(3) 0.113(5) Uani 1 1 d D U
H11L H 1.1863 0.5435 0.8747 0.170 Uiso 1 1 calc GR .
H11M H 1.1646 0.6018 0.8599 0.170 Uiso 1 1 calc GR .
H11N H 1.1406 0.5472 0.8366 0.170 Uiso 1 1 calc GR .
C117 C 1.0931(5) 0.6289(5) 0.8600(4) 0.174(10) Uani 1 1 d D U
H11O H 1.1141 0.6442 0.8514 0.260 Uiso 1 1 calc GR .
H11P H 1.0796 0.6585 0.8691 0.260 Uiso 1 1 calc GR .
H11Q H 1.0728 0.6094 0.8339 0.260 Uiso 1 1 calc GR .
C118 C 1.0962(5) 0.5883(7) 0.9303(4) 0.142(7) Uani 1 1 d D U
H11R H 1.0778 0.5568 0.9239 0.213 Uiso 1 1 calc GR .
H11S H 1.0812 0.6217 0.9307 0.213 Uiso 1 1 calc GR .
H11T H 1.1191 0.5835 0.9600 0.213 Uiso 1 1 calc GR .
C119 C -0.0340(4) 0.5345(6) 0.1172(5) 0.081(3) Uiso 1 1 d . .
C120 C -0.0692(5) 0.5685(6) 0.0917(6) 0.093(4) Uiso 1 1 d . .
H12A H -0.0669 0.5825 0.0643 0.140 Uiso 1 1 calc GR .
H12B H -0.0703 0.5993 0.1108 0.140 Uiso 1 1 calc GR .
H12C H -0.0942 0.5467 0.0829 0.140 Uiso 1 1 calc GR .
C121 C -0.0569(5) 0.5243(7) 0.1758(6) 0.108(5) Uiso 1 1 d . .
H12D H -0.0446 0.5504 0.2009 0.161 Uiso 1 1 calc GR .
H12E H -0.0632 0.4902 0.1875 0.161 Uiso 1 1 calc GR .
H12F H -0.0821 0.5399 0.1529 0.161 Uiso 1 1 calc GR .
C122 C 0.0075(4) 0.4798(6) 0.1811(5) 0.083(3) Uiso 1 1 d . .
H12G H 0.0273 0.4841 0.1674 0.124 Uiso 1 1 calc GR .
H12H H -0.0005 0.4413 0.1797 0.124 Uiso 1 1 calc GR .
H12I H 0.0199 0.4918 0.2129 0.124 Uiso 1 1 calc GR .
O82 O 0.3464(3) 0.3999(5) 0.2954(4) 0.099(3) Uiso 1 1 d . .
N7 N 0.3605(4) 0.3347(6) 0.3524(5) 0.139(6) Uani 1 1 d D .
C129 C 0.3721(6) 0.3676(9) 0.3278(7) 0.120(6) Uiso 1 1 d . .
C130 C 0.4161(4) 0.3667(6) 0.3374(5) 0.091(4) Uiso 1 1 d . .
H13A H 0.4212 0.3911 0.3160 0.137 Uiso 1 1 calc GR .
H13B H 0.4242 0.3294 0.3337 0.137 Uiso 1 1 calc GR .
H13C H 0.4320 0.3791 0.3686 0.137 Uiso 1 1 calc GR .
C131 C 0.3192(3) 0.3352(8) 0.3447(6) 0.130(7) Uani 1 1 d D U
H13D H 0.3068 0.3697 0.3302 0.194 Uiso 1 1 calc GR .
H13E H 0.3167 0.3314 0.3738 0.194 Uiso 1 1 calc GR .
H13F H 0.3052 0.3046 0.3247 0.194 Uiso 1 1 calc GR .
C132 C 0.3887(4) 0.3043(7) 0.3885(5) 0.108(5) Uani 1 1 d D U
H13G H 0.4164 0.3125 0.3914 0.162 Uiso 1 1 calc GR .
H13H H 0.3832 0.2652 0.3824 0.162 Uiso 1 1 calc GR .
H13I H 0.3863 0.3139 0.4168 0.162 Uiso 1 1 calc GR .
O260 O 0.49719(17) 0.4585(3) 0.10159(19) 0.0558(16) Uani 1 1 d . .
N8 N 0.5278(5) 0.4255(6) 0.1749(4) 0.125(6) Uani 1 1 d D .
C133 C 0.5239(4) 0.4584(6) 0.1414(5) 0.083(3) Uani 1 1 d . U
C134 C 0.5519(5) 0.5121(7) 0.1553(6) 0.111(5) Uani 1 1 d . U
H13J H 0.5527 0.5287 0.1280 0.166 Uiso 1 1 calc GR .
H13K H 0.5796 0.5022 0.1765 0.166 Uiso 1 1 calc GR .
H13L H 0.5405 0.5384 0.1700 0.166 Uiso 1 1 calc GR .
C135 C 0.5549(6) 0.4343(9) 0.2224(5) 0.137(7) Uani 1 1 d D U
H13M H 0.5782 0.4567 0.2242 0.205 Uiso 1 1 calc GR .
H13N H 0.5648 0.3990 0.2372 0.205 Uiso 1 1 calc GR .
H13O H 0.5401 0.4532 0.2379 0.205 Uiso 1 1 calc GR .
C136 C 0.5000(6) 0.3799(7) 0.1653(7) 0.121(6) Uani 1 1 d D U
H13P H 0.4821 0.3849 0.1814 0.182 Uiso 1 1 calc GR .
H13Q H 0.5156 0.3459 0.1756 0.182 Uiso 1 1 calc GR .
H13R H 0.4833 0.3779 0.1325 0.182 Uiso 1 1 calc GR .
N4 N 0.3509(3) 0.4961(5) 0.2539(4) 0.090(3) Uani 1 1 d D .
H4A H 0.3483 0.4721 0.2742 0.109 Uiso 1 1 calc R .
H4B H 0.3468 0.5304 0.2621 0.109 Uiso 1 1 calc R .
C123 C 0.3201(4) 0.4841(8) 0.2087(5) 0.110(5) Uani 1 1 d D U
H12J H 0.3327 0.4837 0.1868 0.165 Uiso 1 1 calc GR .
H12K H 0.2988 0.5124 0.1999 0.165 Uiso 1 1 calc GR .
H12L H 0.3078 0.4484 0.2089 0.165 Uiso 1 1 calc GR .
C124 C 0.3920(3) 0.4923(9) 0.2557(7) 0.138(7) Uani 1 1 d D U
H12M H 0.3943 0.5160 0.2323 0.207 Uiso 1 1 calc GR .
H12N H 0.3977 0.4544 0.2503 0.207 Uiso 1 1 calc GR .
H12O H 0.4117 0.5040 0.2858 0.207 Uiso 1 1 calc GR .
N5 N 0.6866(6) 0.7922(8) 0.5393(10) 0.234(13) Uani 1 1 d D U
H5A H 0.6684 0.7858 0.5102 0.281 Uiso 1 1 calc R .
H5B H 0.6722 0.8018 0.5559 0.281 Uiso 1 1 calc R .
C125 C 0.7092(7) 0.7421(7) 0.5581(8) 0.143(8) Uani 1 1 d D U
H12P H 0.7160 0.7240 0.5350 0.214 Uiso 1 1 calc GR .
H12Q H 0.6924 0.7176 0.5676 0.214 Uiso 1 1 calc GR .
H12R H 0.7344 0.7511 0.5846 0.214 Uiso 1 1 calc GR .
C126 C 0.7129(7) 0.8372(8) 0.5394(8) 0.149(8) Uani 1 1 d D U
H12S H 0.7188 0.8351 0.5122 0.223 Uiso 1 1 calc GR .
H12T H 0.7385 0.8351 0.5667 0.223 Uiso 1 1 calc GR .
H12U H 0.6993 0.8720 0.5393 0.223 Uiso 1 1 calc GR .
N6 N 0.4326(4) 0.3086(6) 0.5502(4) 0.106(4) Uani 1 1 d D .
H6A H 0.4157 0.2966 0.5220 0.127 Uiso 1 1 calc R .
H6B H 0.4541 0.3258 0.5477 0.127 Uiso 1 1 calc R .
C127 C 0.4107(5) 0.3478(6) 0.5661(6) 0.119(6) Uani 1 1 d D U
H12V H 0.4093 0.3831 0.5511 0.179 Uiso 1 1 calc GR .
H12W H 0.4251 0.3523 0.5992 0.179 Uiso 1 1 calc GR .
H12X H 0.3830 0.3343 0.5588 0.179 Uiso 1 1 calc GR .
C128 C 0.4475(7) 0.2619(7) 0.5805(7) 0.138(7) Uani 1 1 d D U
H12Y H 0.4755 0.2691 0.6026 0.208 Uiso 1 1 calc GR .
H H 0.4472 0.2293 0.5626 0.208 Uiso 1 1 calc GR .
HA H 0.4299 0.2559 0.5967 0.208 Uiso 1 1 calc GR .

loop_
_atom_site_aniso_label
_atom_site_aniso_U_11
_atom_site_aniso_U_22
_atom_site_aniso_U_33
_atom_site_aniso_U_23
_atom_site_aniso_U_13
_atom_site_aniso_U_12
Zn1 0.0298(4) 0.0258(4) 0.0200(4) 0.0016(3) 0.0113(3) -0.0028(3)
Zn2 0.0333(5) 0.0421(5) 0.0576(6) -0.0102(4) 0.0211(4) -0.0054(4)
Zn3 0.0381(5) 0.0421(5) 0.0461(6) -0.0081(4) 0.0096(4) 0.0047(4)
Zn4 0.0419(5) 0.0412(5) 0.0396(5) -0.0026(4) 0.0178(4) 0.0114(4)
Zn5 0.0587(5) 0.0165(4) 0.0192(4) 0.0019(2) 0.0188(4) 0.0052(3)
Zn6 0.0489(5) 0.0558(6) 0.0381(5) 0.0038(4) 0.0082(4) 0.0112(4)
Zn7 0.0438(5) 0.0396(5) 0.0422(5) 0.0018(4) 0.0174(4) -0.0044(4)
Zn8 0.0387(4) 0.0192(4) 0.0248(4) -0.0043(3) 0.0168(3) 0.0005(3)
Zn9 0.0433(5) 0.0189(4) 0.0252(4) 0.0058(3) 0.0160(3) -0.0012(3)
Zn10 0.0468(5) 0.0458(6) 0.0319(5) -0.0021(4) 0.0070(4) 0.0050(4)
Zn11 0.0421(5) 0.0243(4) 0.0271(4) 0.0033(3) 0.0105(4) 0.0004(3)
Zn12 0.0350(4) 0.0227(4) 0.0269(4) 0.0046(3) 0.0136(3) 0.0002(3)
Zn13 0.0462(5) 0.0272(4) 0.0245(4) -0.0031(3) 0.0169(3) -0.0067(3)
Zn14 0.0337(4) 0.0344(5) 0.0476(5) 0.0020(4) 0.0178(4) -0.0043(3)
Zn15 0.0353(5) 0.0459(6) 0.0657(7) 0.0066(5) 0.0249(5) 0.0058(4)
Zn16 0.0328(4) 0.0164(4) 0.0215(4) 0.0003(2) 0.0139(3) 0.0011(2)
O1 0.033(2) 0.037(2) 0.043(3) 0.0016(19) 0.0139(19) 0.0008(17)
O2 0.041(2) 0.033(2) 0.036(2) -0.0055(19) 0.016(2) 0.0032(18)
O3 0.052(3) 0.058(3) 0.070(4) -0.007(3) 0.037(3) -0.001(3)
O4 0.077(4) 0.053(3) 0.067(4) -0.027(3) 0.048(4) -0.013(3)
O5 0.041(3) 0.057(3) 0.047(3) -0.010(3) 0.017(2) -0.015(2)
O6 0.044(3) 0.067(4) 0.037(3) -0.005(2) 0.020(2) -0.005(2)
O7 0.049(3) 0.039(3) 0.090(5) 0.002(3) 0.037(3) -0.008(2)
O8 0.077(4) 0.043(3) 0.146(8) 0.017(4) 0.074(5) -0.002(3)
O9 0.042(2) 0.035(2) 0.048(3) 0.004(2) 0.023(2) 0.0010(19)
O10 0.053(3) 0.037(3) 0.076(4) 0.004(3) 0.038(3) -0.004(2)
O11 0.055(3) 0.045(3) 0.077(4) 0.012(3) 0.041(3) -0.005(2)
O12 0.067(4) 0.041(3) 0.165(9) 0.005(4) 0.080(5) -0.004(3)
O13 0.086(2) 0.083(2) 0.083(2) -0.0014(10) 0.0335(13) 0.0017(10)
O14 0.118(6) 0.030(3) 0.064(4) -0.010(3) 0.054(4) -0.003(3)
O15 0.039(2) 0.038(2) 0.030(2) 0.0120(18) 0.0132(18) 0.0044(18)
O16 0.070(3) 0.031(2) 0.032(2) -0.0011(19) 0.021(2) 0.006(2)
O17 0.078(4) 0.041(3) 0.022(2) 0.0064(19) 0.024(2) 0.011(2)
O18 0.130(7) 0.040(3) 0.049(3) 0.018(3) 0.051(4) 0.011(3)
O19 0.058(3) 0.025(2) 0.033(2) -0.0038(18) 0.018(2) -0.0053(19)
O20 0.123(6) 0.031(3) 0.057(3) 0.003(2) 0.065(4) 0.010(3)
O21 0.058(3) 0.031(2) 0.026(2) -0.0047(18) 0.020(2) -0.006(2)
O22 0.131(6) 0.037(3) 0.053(4) -0.007(3) 0.062(4) -0.021(3)
O23 0.060(3) 0.034(2) 0.046(3) -0.013(2) 0.024(2) -0.004(2)
O24 0.060(3) 0.029(2) 0.040(3) 0.008(2) 0.016(2) -0.008(2)
O25 0.045(3) 0.044(3) 0.052(3) 0.001(2) 0.003(2) 0.008(2)
O26 0.078(4) 0.054(4) 0.054(4) -0.017(3) -0.023(3) 0.030(3)
O27 0.069(4) 0.051(3) 0.050(3) 0.001(3) -0.002(3) 0.007(3)
O28 0.042(3) 0.062(3) 0.040(3) 0.000(2) 0.004(2) -0.001(2)
O29 0.065(4) 0.045(3) 0.057(4) -0.010(3) 0.012(3) -0.007(3)
O30 0.089(5) 0.049(4) 0.114(7) 0.013(4) 0.024(5) -0.008(4)
O31 0.061(4) 0.116(7) 0.074(5) 0.034(5) 0.025(4) 0.038(4)
O32 0.052(3) 0.055(3) 0.058(4) -0.003(3) 0.016(3) 0.011(3)
O33 0.061(3) 0.080(4) 0.054(4) 0.021(3) 0.021(3) 0.000(3)
O34 0.047(3) 0.068(4) 0.049(3) 0.015(3) 0.014(2) 0.008(3)
O35 0.069(4) 0.070(4) 0.052(4) 0.007(3) 0.021(3) 0.007(3)
O36 0.085(2) 0.086(2) 0.086(2) 0.0017(10) 0.0351(13) -0.0001(10)
O37 0.061(3) 0.061(3) 0.035(3) -0.006(3) 0.000(2) 0.006(3)
O38 0.125(7) 0.046(3) 0.036(3) -0.007(3) -0.004(4) 0.006(4)
O39 0.060(3) 0.039(3) 0.045(3) 0.004(2) 0.007(3) 0.001(2)
O40 0.046(3) 0.040(3) 0.037(3) -0.001(2) 0.005(2) 0.005(2)
O41 0.101(5) 0.069(4) 0.040(3) 0.021(3) 0.013(3) 0.038(4)
O42 0.083(2) 0.082(3) 0.085(2) 0.0001(10) 0.0323(13) 0.0004(10)
O43 0.064(4) 0.098(5) 0.044(3) -0.014(3) 0.019(3) 0.012(3)
O44 0.060(3) 0.056(3) 0.041(3) -0.006(3) 0.014(3) 0.009(3)
O45 0.054(3) 0.088(5) 0.058(4) -0.044(4) 0.006(3) 0.001(3)
O46 0.084(2) 0.082(2) 0.082(2) -0.0027(10) 0.0326(13) 0.0025(10)
O47 0.054(3) 0.052(3) 0.051(3) 0.014(3) 0.017(3) 0.006(2)
O48 0.078(3) 0.077(3) 0.083(3) -0.0050(18) 0.0291(18) 0.0092(18)
O49 0.097(4) 0.022(2) 0.030(2) -0.0009(18) 0.030(3) 0.002(2)
O50 0.052(2) 0.024(2) 0.027(2) 0.0047(16) 0.0185(19) -0.0030(18)
O51 0.068(3) 0.0183(19) 0.024(2) -0.0030(16) 0.021(2) 0.0019(19)
O52 0.084(3) 0.0197(18) 0.0176(19) 0.0036(15) 0.022(2) 0.006(2)
O53 0.054(3) 0.020(2) 0.038(2) -0.0045(18) 0.014(2) -0.0011(18)
O54 0.059(3) 0.0137(18) 0.042(3) -0.0017(17) 0.021(2) -0.0034(18)
O55 0.062(3) 0.049(3) 0.081(5) -0.007(3) 0.044(3) 0.010(3)
O56 0.059(4) 0.043(3) 0.158(9) -0.021(4) 0.057(5) -0.001(3)
O57 0.054(3) 0.027(2) 0.085(4) -0.011(3) 0.042(3) 0.002(2)
O58 0.046(3) 0.036(3) 0.076(4) -0.012(3) 0.036(3) -0.001(2)
O59 0.042(2) 0.038(3) 0.058(3) -0.003(2) 0.027(2) 0.002(2)
O60 0.051(3) 0.045(3) 0.089(5) -0.018(3) 0.044(3) -0.002(2)
O61 0.054(3) 0.115(6) 0.045(3) 0.011(4) 0.022(3) 0.013(4)
O62 0.032(2) 0.084(5) 0.048(3) 0.024(3) 0.003(2) 0.000(3)
O63 0.029(2) 0.062(3) 0.038(3) 0.003(2) 0.0118(19) -0.006(2)
O64 0.035(2) 0.046(3) 0.042(3) 0.014(2) 0.010(2) -0.0043(19)
O65 0.036(3) 0.087(5) 0.070(4) 0.001(4) 0.021(3) -0.014(3)
O66 0.075(5) 0.111(7) 0.082(5) 0.044(5) 0.051(4) 0.036(5)
O67 0.086(4) 0.026(2) 0.034(2) -0.0016(19) 0.038(3) -0.003(2)
O68 0.198(10) 0.027(3) 0.065(4) 0.002(3) 0.084(6) -0.014(4)
O69 0.094(4) 0.0170(19) 0.033(2) 0.0014(17) 0.037(3) -0.009(2)
O70 0.051(2) 0.0137(16) 0.0229(18) -0.0019(13) 0.0172(17) -0.0047(15)
O71 0.084(4) 0.020(2) 0.040(3) -0.0016(19) 0.035(3) -0.008(2)
O72 0.151(7) 0.039(3) 0.041(3) -0.003(2) 0.053(4) 0.012(4)
O73 0.063(4) 0.099(6) 0.050(4) 0.008(4) 0.018(3) 0.003(4)
O74 0.057(3) 0.073(4) 0.084(5) -0.008(4) 0.031(4) 0.006(3)
O75 0.074(4) 0.089(5) 0.072(5) -0.018(4) 0.031(4) -0.026(4)
O76 0.135(8) 0.062(5) 0.108(8) -0.024(5) 0.035(7) 0.016(5)
O77 0.071(4) 0.062(4) 0.076(5) -0.006(4) 0.021(4) 0.017(3)
O78 0.0487(18) 0.056(2) 0.0466(19) -0.0048(15) 0.0255(15) 0.0028(15)
O79 0.233(17) 0.056(5) 0.128(11) -0.012(6) 0.068(11) 0.003(7)
O80 0.132(5) 0.134(5) 0.134(5) -0.003(2) 0.054(3) 0.005(2)
O81 0.095(3) 0.096(3) 0.102(3) 0.0005(19) 0.039(2) -0.0011(19)
N1 0.206(11) 0.206(11) 0.206(11) 0.000(2) 0.084(5) 0.000(2)
N2 0.130(5) 0.130(5) 0.131(5) 0.001(2) 0.053(3) 0.002(2)
N3 0.062(2) 0.062(2) 0.058(2) 0.0015(18) 0.0255(18) -0.0007(17)
C1 0.031(3) 0.019(2) 0.045(3) 0.006(2) 0.013(2) 0.001(2)
C2 0.025(3) 0.032(3) 0.035(3) 0.001(2) 0.010(2) 0.000(2)
C3 0.039(3) 0.036(3) 0.030(3) -0.005(2) 0.015(3) 0.001(3)
C4 0.032(3) 0.035(3) 0.051(4) -0.010(3) 0.017(3) -0.003(2)
C5 0.035(3) 0.040(3) 0.053(4) 0.007(3) 0.023(3) 0.003(3)
C6 0.037(3) 0.039(3) 0.031(3) 0.003(2) 0.013(3) 0.000(2)
C7 0.031(3) 0.033(3) 0.039(3) 0.004(2) 0.018(3) 0.004(2)
C8 0.032(3) 0.042(4) 0.090(6) 0.005(4) 0.038(4) -0.003(3)
C9 0.038(3) 0.046(4) 0.033(3) 0.001(3) 0.009(3) 0.006(3)
C10 0.041(4) 0.054(5) 0.079(6) 0.020(4) 0.032(4) -0.006(3)
C11 0.047(4) 0.034(3) 0.064(5) 0.000(3) 0.030(4) -0.003(3)
C12 0.049(4) 0.039(4) 0.066(5) 0.014(4) 0.029(4) -0.003(3)
C13 0.041(3) 0.047(4) 0.051(4) 0.005(3) 0.024(3) 0.000(3)
C14 0.046(4) 0.040(4) 0.054(4) 0.009(3) 0.028(3) -0.001(3)
C15 0.043(4) 0.048(4) 0.069(5) 0.004(4) 0.027(4) -0.008(3)
C16 0.044(3) 0.028(3) 0.080(6) 0.010(3) 0.032(4) 0.000(3)
C17 0.034(3) 0.045(4) 0.050(4) 0.001(3) 0.016(3) -0.005(3)
C18 0.056(4) 0.042(4) 0.063(5) -0.002(4) 0.034(4) -0.007(3)
C19 0.063(4) 0.043(4) 0.049(4) -0.006(3) 0.031(4) -0.004(3)
C20 0.059(4) 0.023(3) 0.043(4) -0.007(3) 0.023(3) -0.005(3)
C21 0.056(4) 0.028(3) 0.039(3) 0.002(3) 0.028(3) 0.010(3)
C22 0.044(3) 0.015(2) 0.031(3) 0.009(2) 0.014(2) 0.011(2)
C23 0.067(4) 0.023(3) 0.025(3) -0.004(2) 0.019(3) 0.000(3)
C24 0.058(4) 0.028(3) 0.027(3) 0.008(2) 0.017(3) 0.000(3)
C25 0.064(4) 0.035(3) 0.031(3) 0.007(3) 0.023(3) 0.015(3)
C26 0.045(3) 0.034(3) 0.027(3) 0.001(2) 0.016(3) 0.005(2)
C27 0.074(5) 0.024(3) 0.034(3) -0.005(3) 0.024(3) 0.006(3)
C28 0.045(3) 0.036(3) 0.034(3) 0.001(3) 0.022(3) 0.003(3)
C29 0.036(3) 0.023(3) 0.037(3) 0.000(2) 0.016(2) 0.003(2)
C30 0.050(3) 0.026(3) 0.037(3) 0.002(2) 0.022(3) 0.001(2)
C31 0.041(3) 0.033(3) 0.032(3) 0.005(3) 0.020(2) -0.002(2)
C32 0.042(3) 0.025(3) 0.030(3) -0.003(2) 0.009(2) -0.004(2)
C33 0.035(3) 0.037(3) 0.031(3) 0.001(3) 0.012(2) -0.004(2)
C34 0.046(3) 0.026(3) 0.036(3) 0.005(2) 0.021(3) 0.000(2)
C35 0.058(4) 0.027(3) 0.038(3) -0.006(3) 0.028(3) -0.010(3)
C36 0.038(3) 0.025(3) 0.040(3) -0.001(2) 0.016(3) 0.000(2)
C37 0.043(3) 0.038(4) 0.048(4) -0.010(3) 0.003(3) 0.006(3)
C38 0.050(4) 0.041(4) 0.043(4) 0.000(3) 0.010(3) 0.009(3)
C39 0.036(3) 0.039(3) 0.035(3) 0.000(3) 0.002(3) 0.000(3)
C40 0.038(3) 0.048(4) 0.034(3) 0.003(3) 0.002(3) 0.007(3)
C41 0.045(3) 0.046(4) 0.035(3) -0.005(3) 0.009(3) -0.007(3)
C42 0.052(4) 0.047(4) 0.055(5) 0.004(4) 0.017(4) -0.003(3)
C43 0.044(4) 0.050(4) 0.049(4) -0.001(4) 0.010(3) 0.003(3)
C44 0.043(3) 0.043(4) 0.039(4) 0.007(3) 0.004(3) 0.005(3)
C45 0.054(4) 0.053(5) 0.058(5) -0.017(4) 0.024(4) -0.016(4)
C46 0.061(5) 0.067(6) 0.070(6) -0.006(5) 0.025(5) 0.004(4)
C47 0.045(4) 0.075(6) 0.051(5) -0.003(4) 0.010(3) 0.009(4)
C48 0.043(4) 0.052(4) 0.064(5) 0.000(4) 0.015(4) -0.001(3)
C49 0.046(4) 0.057(4) 0.034(3) 0.004(3) 0.012(3) 0.005(3)
C50 0.034(3) 0.071(5) 0.055(5) 0.017(4) 0.017(3) -0.008(3)
C51 0.063(5) 0.057(5) 0.058(5) 0.012(4) 0.020(4) 0.020(4)
C52 0.065(5) 0.095(7) 0.036(4) 0.013(4) 0.015(4) 0.029(5)
C53 0.060(5) 0.050(4) 0.057(5) 0.011(4) 0.021(4) 0.001(4)
C54 0.072(5) 0.066(6) 0.038(4) 0.017(4) 0.019(4) 0.019(4)
C55 0.060(4) 0.053(4) 0.029(3) -0.005(3) 0.005(3) 0.000(4)
C56 0.041(3) 0.062(5) 0.027(3) 0.007(3) 0.003(3) 0.012(3)
C57 0.046(3) 0.032(3) 0.029(3) -0.003(3) 0.002(3) 0.006(3)
C58 0.047(3) 0.042(4) 0.026(3) -0.002(3) 0.012(3) 0.007(3)
C59 0.051(4) 0.035(3) 0.038(4) 0.001(3) 0.006(3) 0.004(3)
C60 0.056(4) 0.048(4) 0.043(4) 0.006(3) 0.021(3) 0.011(3)
C61 0.045(4) 0.066(5) 0.037(4) 0.011(4) 0.002(3) -0.001(4)
C62 0.038(3) 0.040(3) 0.034(3) -0.002(3) 0.010(3) 0.006(3)
C63 0.053(4) 0.042(4) 0.084(7) 0.008(4) 0.023(4) 0.008(3)
C64 0.076(5) 0.056(5) 0.031(4) 0.001(3) 0.015(4) -0.016(4)
C65 0.064(5) 0.056(4) 0.030(3) 0.005(3) 0.014(3) 0.005(4)
C66 0.043(3) 0.049(4) 0.041(4) -0.015(3) 0.003(3) 0.006(3)
C67 0.048(4) 0.054(4) 0.037(4) -0.005(3) 0.015(3) 0.000(3)
C68 0.058(4) 0.054(4) 0.042(4) -0.012(3) 0.004(3) 0.010(4)
C69 0.042(3) 0.045(4) 0.051(4) -0.007(3) 0.001(3) 0.010(3)
C70 0.054(4) 0.050(4) 0.034(4) -0.003(3) -0.007(3) -0.001(3)
C71 0.056(4) 0.056(5) 0.034(4) -0.006(3) 0.005(3) 0.003(4)
C72 0.057(4) 0.029(3) 0.081(6) 0.005(4) 0.014(4) 0.005(3)
C73 0.035(3) 0.025(3) 0.033(3) 0.001(2) 0.013(2) -0.002(2)
C74 0.038(3) 0.013(2) 0.020(2) 0.0047(19) 0.012(2) 0.0045(19)
C75 0.037(3) 0.014(2) 0.032(3) 0.000(2) 0.012(2) 0.002(2)
C76 0.040(3) 0.026(3) 0.026(3) 0.005(2) 0.014(2) 0.000(2)
C77 0.045(3) 0.016(2) 0.021(2) 0.004(2) 0.014(2) 0.004(2)
C78 0.035(3) 0.019(3) 0.031(3) 0.003(2) 0.009(2) -0.001(2)
C79 0.038(3) 0.021(3) 0.022(3) 0.004(2) 0.012(2) 0.002(2)
C80 0.051(3) 0.016(2) 0.033(3) 0.006(2) 0.022(3) 0.007(2)
C81 0.039(3) 0.022(3) 0.029(3) 0.000(2) 0.013(2) 0.000(2)
C82 0.043(4) 0.048(4) 0.063(5) -0.016(4) 0.025(4) 0.002(3)
C83 0.041(3) 0.046(4) 0.045(4) -0.013(3) 0.021(3) 0.003(3)
C84 0.046(4) 0.043(4) 0.047(4) -0.013(3) 0.025(3) -0.004(3)
C85 0.038(3) 0.036(3) 0.043(3) 0.002(3) 0.021(3) 0.007(3)
C86 0.036(3) 0.043(4) 0.051(4) -0.009(3) 0.023(3) -0.003(3)
C87 0.033(3) 0.049(4) 0.037(3) -0.008(3) 0.015(3) 0.007(3)
C88 0.032(3) 0.047(4) 0.041(3) -0.010(3) 0.016(2) 0.001(3)
C89 0.045(3) 0.045(4) 0.033(3) -0.004(3) 0.022(3) -0.001(3)
C90 0.038(3) 0.043(4) 0.051(4) -0.006(3) 0.027(3) -0.003(3)
C91 0.061(5) 0.059(5) 0.035(4) 0.002(3) 0.020(3) -0.008(4)
C92 0.032(3) 0.056(5) 0.045(4) -0.003(3) 0.005(3) 0.001(3)
C93 0.029(3) 0.059(4) 0.038(4) -0.004(3) 0.016(3) -0.001(3)
C94 0.030(3) 0.042(4) 0.046(4) 0.008(3) 0.013(3) 0.001(3)
C95 0.031(3) 0.042(4) 0.047(4) 0.001(3) 0.012(3) -0.003(3)
C96 0.039(3) 0.041(4) 0.056(5) 0.007(3) 0.017(3) 0.004(3)
C97 0.029(3) 0.053(4) 0.050(4) 0.009(3) 0.010(3) -0.003(3)
C98 0.030(3) 0.041(4) 0.036(3) -0.002(3) 0.004(2) -0.006(3)
C99 0.046(4) 0.042(4) 0.068(5) 0.015(4) 0.028(4) 0.010(3)
C100 0.112(7) 0.020(3) 0.035(4) -0.003(3) 0.045(4) -0.001(3)
C101 0.080(5) 0.018(3) 0.042(4) 0.008(3) 0.037(4) -0.002(3)
C102 0.082(5) 0.013(2) 0.027(3) 0.004(2) 0.033(3) 0.000(3)
C103 0.061(4) 0.013(2) 0.027(3) -0.001(2) 0.024(3) -0.006(2)
C104 0.059(4) 0.015(2) 0.023(3) 0.0001(19) 0.027(3) -0.006(2)
C105 0.068(5) 0.028(3) 0.027(3) 0.004(3) 0.021(3) -0.003(3)
C106 0.081(5) 0.025(3) 0.021(3) -0.003(2) 0.030(3) 0.004(3)
C107 0.059(4) 0.022(3) 0.025(3) 0.001(2) 0.021(3) 0.005(2)
C108 0.063(4) 0.022(3) 0.043(4) -0.006(3) 0.022(3) 0.000(3)
C109 0.053(4) 0.045(4) 0.053(5) 0.010(3) 0.015(4) -0.006(3)
C110 0.094(9) 0.126(13) 0.090(10) 0.032(10) 0.020(8) -0.004(9)
C111 0.146(11) 0.154(12) 0.154(12) -0.012(9) 0.061(9) 0.009(9)
C112 0.148(13) 0.160(14) 0.110(11) -0.024(10) 0.078(10) 0.013(11)
C113 0.176(17) 0.174(17) 0.152(16) 0.017(13) 0.087(14) 0.015(14)
C114 0.141(13) 0.119(12) 0.174(16) -0.036(12) 0.041(12) 0.030(11)
C115 0.076(6) 0.080(6) 0.096(7) 0.018(6) 0.027(5) 0.011(5)
C116 0.089(8) 0.131(11) 0.126(12) 0.040(10) 0.050(8) 0.029(8)
C117 0.167(16) 0.193(18) 0.168(17) 0.033(14) 0.076(14) 0.019(14)
C118 0.131(13) 0.141(14) 0.160(16) 0.008(12) 0.066(12) 0.012(11)
N7 0.151(14) 0.101(10) 0.167(17) 0.043(11) 0.068(13) 0.036(10)
C131 0.130(12) 0.128(12) 0.136(13) -0.051(11) 0.060(10) -0.013(10)
C132 0.110(10) 0.106(10) 0.105(10) 0.014(8) 0.041(8) 0.021(8)
O260 0.040(3) 0.095(5) 0.031(2) 0.006(3) 0.014(2) -0.016(3)
N8 0.134(12) 0.130(12) 0.070(7) 0.028(7) -0.001(7) -0.013(9)
C133 0.076(6) 0.096(7) 0.078(6) 0.011(5) 0.032(5) -0.004(5)
C134 0.102(9) 0.113(10) 0.113(11) 0.026(9) 0.039(8) -0.020(8)
C135 0.144(13) 0.157(14) 0.094(10) 0.048(10) 0.033(10) -0.001(11)
C136 0.136(12) 0.103(10) 0.121(12) 0.023(9) 0.049(10) -0.007(9)
N4 0.083(6) 0.080(7) 0.110(9) 0.009(6) 0.042(6) 0.019(5)
C123 0.114(10) 0.119(11) 0.100(10) -0.010(9) 0.046(9) 0.018(9)
C124 0.111(11) 0.127(12) 0.172(16) 0.029(12) 0.055(11) 0.000(10)
N5 0.235(13) 0.234(13) 0.234(13) 0.000(2) 0.096(6) 0.000(2)
C125 0.150(13) 0.140(14) 0.146(14) -0.016(11) 0.069(11) 0.045(11)
C126 0.135(13) 0.135(13) 0.163(16) 0.034(12) 0.047(12) -0.035(11)
N6 0.094(7) 0.170(13) 0.061(6) 0.016(7) 0.040(6) -0.009(8)
C127 0.122(11) 0.145(13) 0.088(9) -0.029(9) 0.040(8) -0.029(10)
C128 0.140(13) 0.155(15) 0.134(13) 0.009(12) 0.070(11) 0.003(12)

loop_
_atom_type_symbol
_atom_type_description
_atom_type_scat_dispersion_real
_atom_type_scat_dispersion_imag
_atom_type_scat_source
C C 0.0181 0.0091 'International Tables Vol C Tables 4.2.6.8 and 6.1.1.4'
H H 0.0000 0.0000 'International Tables Vol C Tables 4.2.6.8 and 6.1.1.4'
N N 0.0311 0.0180 'International Tables Vol C Tables 4.2.6.8 and 6.1.1.4'
O O 0.0492 0.0322 'International Tables Vol C Tables 4.2.6.8 and 6.1.1.4'
Zn Zn -1.5491 0.6778 'International Tables Vol C Tables 4.2.6.8 and 6.1.1.4'

loop_
_geom_angle_atom_site_label_1
_geom_angle_atom_site_label_2
_geom_angle_atom_site_label_3
_geom_angle
_geom_angle_site_symmetry_1
_geom_angle_site_symmetry_3
O23 Zn1 Zn1 88.69(18) 1_656 3_867
O23 Zn1 O24 159.4(2) 1_656 3_766
O24 Zn1 Zn1 70.75(16) 3_766 3_867
O63 Zn1 Zn1 74.14(16) . 3_867
O63 Zn1 O23 89.0(2) . 1_656
O63 Zn1 O24 87.0(2) . 3_766
O64 Zn1 Zn1 83.50(15) 3_867 3_867
O64 Zn1 O23 89.0(2) 3_867 1_656
O64 Zn1 O24 87.1(2) 3_867 3_766
O64 Zn1 O63 157.6(2) 3_867 .
O260 Zn1 Zn1 167.7(2) 3_766 3_867
O260 Zn1 O23 101.3(3) 3_766 1_656
O260 Zn1 O24 99.3(3) 3_766 3_766
O260 Zn1 O63 98.6(2) 3_766 .
O260 Zn1 O64 103.7(2) 3_766 3_867
O4 Zn2 O42 134.9(3) 1_656 2_746
O4 Zn2 C63 115.8(3) 1_656 2_746
O41 Zn2 O4 94.3(3) 2_746 1_656
O41 Zn2 O42 56.4(3) 2_746 2_746
O41 Zn2 O65 110.1(4) 2_746 .
O41 Zn2 C63 28.2(3) 2_746 2_746
O42 Zn2 C63 28.3(3) 2_746 2_746
O65 Zn2 O4 121.3(3) . 1_656
O65 Zn2 O42 102.0(3) . 2_746
O65 Zn2 C63 108.9(4) . 2_746
O77 Zn2 O4 92.8(3) . 1_656
O77 Zn2 O41 131.4(4) . 2_746
O77 Zn2 O42 85.9(3) . 2_746
O77 Zn2 O65 106.6(3) . .
O77 Zn2 C63 109.2(3) . 2_746
O45 Zn3 O11 106.8(3) . 4_676
O45 Zn3 O61 122.5(3) . .
O61 Zn3 O11 97.5(4) . 4_676
O80 Zn3 O11 105.3(5) . 4_676
O80 Zn3 O45 117.8(5) . .
O80 Zn3 O61 104.0(5) . .
O46 Zn4 O12 106.4(4) . 4_676
O46 Zn4 O55 111.2(4) . .
O46 Zn4 O62 119.0(4) . .
O55 Zn4 O12 94.9(3) . 4_676
O55 Zn4 O62 115.0(3) . .
O62 Zn4 O12 107.1(3) . 4_676
O47 Zn5 O70 94.7(2) . 4_575
O51 Zn5 O47 113.9(2) . .
O51 Zn5 O70 105.64(18) . 4_575
O69 Zn5 O47 118.9(3) 2_746 .
O69 Zn5 O51 114.8(2) 2_746 .
O69 Zn5 O70 105.4(2) 2_746 4_575
O36 Zn6 O38 99.2(4) 3_766 3_766
O36 Zn6 O43 107.7(3) 3_766 .
O36 Zn6 O73 127.8(4) 3_766 .
O36 Zn6 O79 86.9(6) 3_766 .
O38 Zn6 O79 173.5(6) 3_766 .
O43 Zn6 O38 92.1(4) . 3_766
O43 Zn6 O79 84.0(5) . .
O73 Zn6 O38 87.5(3) . 3_766
O73 Zn6 O43 123.9(3) . .
O73 Zn6 O79 90.4(5) . .
O6 Zn7 O34 103.0(2) 1_655 3_766
O6 Zn7 O74 161.6(3) 1_655 .
O6 Zn7 O75 85.8(3) 1_655 .
O6 Zn7 O76 89.6(3) 1_655 .
O34 Zn7 O74 94.9(3) 3_766 .
O34 Zn7 O75 171.0(3) 3_766 .
O59 Zn7 O6 91.3(3) 4_575 1_655
O59 Zn7 O34 88.5(2) 4_575 3_766
O59 Zn7 O74 93.2(3) 4_575 .
O59 Zn7 O75 93.3(3) 4_575 .
O59 Zn7 O76 173.5(3) 4_575 .
O74 Zn7 O75 76.2(3) . .
O76 Zn7 O34 85.0(4) . 3_766
O76 Zn7 O74 87.9(4) . .
O76 Zn7 O75 93.2(4) . .
O39 Zn8 O49 108.7(3) . 4_576
O39 Zn8 O58 112.7(3) . .
O39 Zn8 O71 116.6(3) . .
O39 Zn8 C108 104.2(3) . .
O49 Zn8 C108 119.6(2) 4_576 .
O58 Zn8 O49 109.1(3) . 4_576
O58 Zn8 C108 102.5(3) . .
O71 Zn8 O49 91.2(2) . 4_576
O71 Zn8 O58 115.9(3) . .
O71 Zn8 C108 28.4(2) . .
O40 Zn9 O50 107.6(2) 2_756 3_776
O40 Zn9 O57 125.8(3) 2_756 2_756
O57 Zn9 O50 105.0(3) 2_756 3_776
O67 Zn9 O40 105.6(3) . 2_756
O67 Zn9 O50 108.4(2) . 3_776
O67 Zn9 O57 103.7(2) . 2_756
O28 Zn10 O35 107.4(3) . .
O28 Zn10 O37 97.0(3) . .
O28 Zn10 O44 112.0(3) . 3_766
O35 Zn10 O37 108.3(3) . .
O35 Zn10 O44 115.7(3) . 3_766
O44 Zn10 O37 114.7(3) 3_766 .
O9 Zn11 O19 103.3(2) . .
O17 Zn11 O9 101.9(2) . .
O17 Zn11 O19 107.9(2) . .
O25 Zn11 O9 128.5(2) . .
O25 Zn11 O17 106.8(3) . .
O25 Zn11 O19 107.2(3) . .
O10 Zn12 O13 94.8(3) . 2_655
O10 Zn12 O14 111.4(3) . 2_655
O10 Zn12 O20 115.4(3) . .
O10 Zn12 C19 104.9(3) . 2_655
O13 Zn12 C19 28.4(3) 2_655 2_655
O14 Zn12 O13 57.5(3) 2_655 2_655
O14 Zn12 O20 89.2(3) 2_655 .
O14 Zn12 C19 29.1(3) 2_655 2_655
O20 Zn12 O13 142.3(3) . 2_655
O20 Zn12 C19 116.5(3) . 2_655
O26 Zn12 O10 107.5(4) . .
O26 Zn12 O13 87.2(3) . 2_655
O26 Zn12 O14 128.4(4) . 2_655
O26 Zn12 O20 103.5(3) . .
O26 Zn12 C19 108.7(3) . 2_655
O15 Zn13 O31 150.1(2) 2_655 4_575
O15 Zn13 O32 94.2(2) 2_655 4_575
O15 Zn13 C46 122.2(3) 2_655 4_575
O16 Zn13 O15 100.9(2) 4_575 2_655
O16 Zn13 O31 86.6(3) 4_575 4_575
O16 Zn13 O32 123.1(3) 4_575 4_575
O16 Zn13 C46 104.7(3) 4_575 4_575
O21 Zn13 O15 104.2(2) . 2_655
O21 Zn13 O16 116.2(2) . 4_575
O21 Zn13 O31 98.0(3) . 4_575
O21 Zn13 O32 112.3(2) . 4_575
O21 Zn13 C46 109.0(3) . 4_575
O31 Zn13 C46 29.1(3) 4_575 4_575
O32 Zn13 O31 58.5(3) 4_575 4_575
O32 Zn13 C46 29.5(3) 4_575 4_575
O5 Zn14 O33 104.3(3) . 3_666
O5 Zn14 O34 101.5(3) . 3_666
O5 Zn14 O60 104.1(3) . 4_475
O5 Zn14 C53 104.8(3) . 3_666
O7 Zn14 O5 109.1(3) . .
O7 Zn14 O33 100.6(3) . 3_666
O7 Zn14 O34 147.1(3) . 3_666
O7 Zn14 O60 93.6(3) . 4_475
O7 Zn14 C53 126.6(3) . 3_666
O33 Zn14 O34 59.2(2) 3_666 3_666
O33 Zn14 C53 30.2(3) 3_666 3_666
O34 Zn14 C53 29.0(3) 3_666 3_666
O60 Zn14 O33 141.8(3) 4_475 3_666
O60 Zn14 O34 90.5(2) 4_475 3_666
O60 Zn14 C53 116.7(3) 4_475 3_666
O3 Zn15 O66 120.7(3) . 1_454
O3 Zn15 O81 104.8(4) . .
O29 Zn15 O3 113.3(3) 2_645 .
O29 Zn15 O66 95.1(4) 2_645 1_454
O29 Zn15 O81 126.1(4) 2_645 .
O81 Zn15 O66 96.8(5) . 1_454
O1 Zn16 Zn16 77.15(16) . 3_565
O1 Zn16 O2 159.0(2) . 3_565
O1 Zn16 O53 89.0(2) . 4_475
O1 Zn16 O54 87.5(2) . 2_645
O2 Zn16 Zn16 81.93(14) 3_565 3_565
O2 Zn16 O53 89.6(2) 3_565 4_475
O2 Zn16 O54 86.3(2) 3_565 2_645
O53 Zn16 Zn16 90.69(16) 4_475 3_565
O53 Zn16 O54 158.7(2) 4_475 2_645
O54 Zn16 Zn16 68.10(14) 2_645 3_565
O78 Zn16 Zn16 162.95(19) . 3_565
O78 Zn16 O1 97.5(2) . .
O78 Zn16 O2 103.0(2) . 3_565
O78 Zn16 O53 105.5(2) . 4_475
O78 Zn16 O54 95.7(2) . 2_645
C1 O1 Zn16 130.4(5) . .
C1 O2 Zn16 123.4(4) . 3_565
C8 O3 Zn15 121.0(6) . .
C8 O4 Zn2 145.5(6) . 1_454
C9 O5 Zn14 124.4(5) . .
C9 O6 Zn7 135.8(5) . 1_455
C10 O7 Zn14 124.6(6) . .
C17 O9 Zn11 137.3(5) . .
C17 O10 Zn12 124.4(5) . .
C18 O11 Zn3 128.5(6) . 4_475
C18 O12 Zn4 140.4(7) . 4_475
C19 O13 Zn12 79.9(7) . 2_645
C19 O14 Zn12 100.2(6) . 2_645
C26 O15 Zn13 128.8(5) . 2_645
C26 O16 Zn13 118.6(5) . 4_576
C27 O17 Zn11 107.2(5) . .
C28 O19 Zn11 113.7(4) . .
C28 O20 Zn12 151.7(6) . .
C35 O21 Zn13 120.8(4) . .
C36 O23 Zn1 115.2(5) . 1_454
C36 O24 Zn1 136.5(5) . 3_766
C37 O25 Zn11 129.8(5) . .
C37 O26 Zn12 133.5(6) . .
C44 O28 Zn10 116.7(6) . .
C45 O29 Zn15 109.1(6) . 2_655
C46 O31 Zn13 82.1(7) . 4_576
C46 O32 Zn13 94.8(6) . 4_576
C53 O33 Zn14 91.3(6) . 3_666
Zn7 O34 Zn14 102.0(2) 3_766 3_666
C53 O34 Zn7 146.1(7) . 3_766
C53 O34 Zn14 87.0(6) . 3_666
C54 O35 Zn10 122.2(7) . .
C54 O36 Zn6 146.4(9) . 3_766
C55 O37 Zn10 131.9(6) . .
C55 O38 Zn6 134.7(6) . 3_766
C62 O39 Zn8 127.8(5) . .
C62 O40 Zn9 135.7(5) . 2_746
C63 O41 Zn2 103.6(7) . 2_756
C63 O42 Zn2 81.4(7) . 2_756
C64 O43 Zn6 127.2(7) . .
C64 O44 Zn10 125.9(6) . 3_766
C71 O45 Zn3 137.2(6) . .
C71 O46 Zn4 132.1(7) . .
C72 O47 Zn5 107.9(6) . .
C73 O49 Zn8 155.8(5) . 4_575
C73 O50 Zn9 114.7(4) . 3_776
C80 O51 Zn5 121.0(4) . .
C81 O53 Zn16 112.8(4) . 4_676
C81 O54 Zn16 142.2(5) . 2_655
C82 O55 Zn4 124.2(6) . .
C89 O57 Zn9 136.3(5) . 2_746
C89 O58 Zn8 126.5(5) . .
C90 O59 Zn7 128.9(5) . 4_576
C90 O60 Zn14 136.5(5) . 4_676
C91 O61 Zn3 134.2(7) . .
C91 O62 Zn4 126.3(6) . .
C98 O63 Zn1 134.4(5) . .
C98 O64 Zn1 122.3(5) . 3_867
C99 O65 Zn2 122.8(7) . .
C99 O66 Zn15 149.2(8) . 1_656
C100 O67 Zn9 109.5(4) . .
C107 O69 Zn5 118.7(5) . 2_756
C107 O70 Zn5 127.4(5) . 4_576
C108 O71 Zn8 105.2(5) . .
C109 O73 Zn6 118.8(6) . .
C109 O74 Zn7 115.4(7) . .
C110 O75 Zn7 112.9(8) . .
C111 O76 Zn7 157.6(6) . .
C115 O77 Zn2 133.9(4) . .
C119 O78 Zn16 137.6(7) . .
C111 N1 C113 114.6(8) . .
C111 N1 C114 124.9(8) . .
C114 N1 C113 120.42(13) . .
C115 N2 C117 123.5(8) . .
C115 N2 C118 116.1(8) . .
C117 N2 C118 120.40(13) . .
C119 N3 C121 121.5(11) . .
C119 N3 C122 119.7(9) . .
C121 N3 C122 118.7(10) . .
O1 C1 C2 116.8(6) . .
O2 C1 O1 127.1(6) . .
O2 C1 C2 116.2(6) . .
C3 C2 C1 120.8(6) . .
C3 C2 C7 120.3(6) . .
C7 C2 C1 118.9(6) . .
C2 C3 H3 121.0 . .
C2 C3 C4 118.0(6) . .
C4 C3 H3 121.0 . .
C3 C4 C8 118.8(7) . .
C5 C4 C3 121.6(7) . .
C5 C4 C8 119.6(7) . .
C4 C5 H5 119.5 . .
C4 C5 C6 120.9(7) . .
C6 C5 H5 119.5 . .
C5 C6 C7 119.3(7) . .
C5 C6 C9 121.6(7) . .
C7 C6 C9 119.1(6) . .
C2 C7 H7 120.2 . .
C6 C7 C2 119.7(6) . .
C6 C7 H7 120.2 . .
O3 C8 C4 116.9(9) . .
O4 C8 O3 124.9(8) . .
O4 C8 C4 118.0(7) . .
O5 C9 C6 114.5(7) . .
O6 C9 O5 125.6(7) . .
O6 C9 C6 119.9(7) . .
O7 C10 C11 114.0(8) . .
O8 C10 O7 126.5(8) . .
O8 C10 C11 119.5(7) . .
C12 C11 C10 122.8(7) . .
C12 C11 C16 118.3(7) . .
C16 C11 C10 119.0(7) . .
C11 C12 H12 119.1 . .
C11 C12 C13 121.8(8) . .
C13 C12 H12 119.1 . .
C12 C13 C14 120.6(7) . .
C12 C13 C17 120.1(8) . .
C14 C13 C17 119.3(7) . .
C13 C14 H14 119.5 . .
C13 C14 C15 121.0(7) . .
C15 C14 H14 119.5 . .
C14 C15 C16 117.3(8) . .
C14 C15 C18 122.2(7) . .
C16 C15 C18 120.5(7) . .
C11 C16 C15 121.1(7) . .
C11 C16 H16 119.5 . .
C15 C16 H16 119.5 . .
O9 C17 O10 125.8(7) . .
O9 C17 C13 117.8(7) . .
O10 C17 C13 116.4(7) . .
O11 C18 C15 117.2(7) . .
O12 C18 O11 124.3(8) . .
O12 C18 C15 118.5(8) . .
O13 C19 Zn12 71.7(6) . 2_645
O13 C19 O14 122.4(9) . .
O13 C19 C20 121.4(9) . .
O14 C19 Zn12 50.7(4) . 2_645
O14 C19 C20 116.1(7) . .
C20 C19 Zn12 166.5(6) . 2_645
C21 C20 C19 120.8(7) . .
C25 C20 C19 119.4(7) . .
C25 C20 C21 119.8(7) . .
C20 C21 H21 120.2 . .
C20 C21 C22 119.6(6) . .
C22 C21 H21 120.2 . .
C21 C22 C23 119.6(6) . .
C21 C22 C26 119.2(6) . .
C23 C22 C26 121.1(6) . .
C22 C23 H23 119.8 . .
C24 C23 C22 120.4(6) . .
C24 C23 H23 119.8 . .
C23 C24 C25 119.1(6) . .
C23 C24 C27 119.8(7) . .
C25 C24 C27 121.1(6) . .
C20 C25 C24 121.4(7) . .
C20 C25 H25 119.3 . .
C24 C25 H25 119.3 . .
O15 C26 O16 124.3(6) . .
O15 C26 C22 119.4(6) . .
O16 C26 C22 116.2(6) . .
O17 C27 C24 114.5(6) . .
O18 C27 O17 123.7(7) . .
O18 C27 C24 121.7(7) . .
O19 C28 C29 118.2(6) . .
O20 C28 O19 124.2(6) . .
O20 C28 C29 117.5(6) . .
C30 C29 C28 117.7(6) . .
C34 C29 C28 119.4(6) . .
C34 C29 C30 122.8(6) . .
C29 C30 H30 120.9 . .
C29 C30 C31 118.3(6) . .
C31 C30 H30 120.9 . .
C30 C31 C35 119.6(6) . .
C32 C31 C30 120.0(6) . .
C32 C31 C35 120.4(6) . .
C31 C32 H32 119.6 . .
C31 C32 C33 120.9(7) . .
C33 C32 H32 119.6 . .
C32 C33 C34 119.0(6) . .
C32 C33 C36 121.9(6) . .
C34 C33 C36 119.1(6) . .
C29 C34 C33 119.0(6) . .
C29 C34 H34 120.5 . .
C33 C34 H34 120.5 . .
O21 C35 C31 114.6(6) . .
O22 C35 O21 124.8(7) . .
O22 C35 C31 120.6(6) . .
O23 C36 O24 128.7(7) . .
O23 C36 C33 117.6(6) . .
O24 C36 C33 113.7(6) . .
O25 C37 C38 118.6(7) . .
O26 C37 O25 124.1(7) . .
O26 C37 C38 117.2(7) . .
C39 C38 C37 120.0(7) . .
C39 C38 C43 120.3(7) . .
C43 C38 C37 119.5(7) . .
C38 C39 H39 120.5 . .
C38 C39 C40 119.1(7) . .
C40 C39 H39 120.5 . .
C39 C40 C44 118.6(7) . .
C41 C40 C39 120.0(7) . .
C41 C40 C44 121.4(7) . .
C40 C41 H41 119.9 . .
C40 C41 C42 120.3(7) . .
C42 C41 H41 119.9 . .
C41 C42 C45 120.8(8) . .
C43 C42 C41 120.4(8) . .
C43 C42 C45 118.8(8) . .
C38 C43 H43 120.1 . .
C42 C43 C38 119.8(8) . .
C42 C43 H43 120.1 . .
O27 C44 O28 125.6(7) . .
O27 C44 C40 119.2(7) . .
O28 C44 C40 114.9(7) . .
O29 C45 C42 116.5(9) . .
O30 C45 O29 121.5(9) . .
O30 C45 C42 121.9(9) . .
O31 C46 Zn13 68.8(6) . 4_576
O31 C46 O32 124.1(10) . .
O31 C46 C47 120.9(10) . .
O32 C46 Zn13 55.7(5) . 4_576
O32 C46 C47 114.9(10) . .
C47 C46 Zn13 169.3(8) . 4_576
C48 C47 C46 123.6(10) . .
C48 C47 C52 120.5(8) . .
C52 C47 C46 115.9(9) . .
C47 C48 H48 120.1 . .
C47 C48 C49 119.8(9) . .
C49 C48 H48 120.1 . .
C48 C49 C53 120.7(8) . .
C50 C49 C48 120.2(8) . .
C50 C49 C53 119.1(7) . .
C49 C50 H50 120.0 . .
C49 C50 C51 119.9(8) . .
C51 C50 H50 120.0 . .
C50 C51 C54 117.9(8) . .
C52 C51 C50 120.7(10) . .
C52 C51 C54 121.4(9) . .
C47 C52 H52 120.6 . .
C51 C52 C47 118.8(9) . .
C51 C52 H52 120.6 . .
O33 C53 Zn14 58.5(5) . 3_666
O33 C53 C49 117.9(8) . .
O34 C53 Zn14 64.1(5) . 3_666
O34 C53 O33 122.5(9) . .
O34 C53 C49 118.8(9) . .
C49 C53 Zn14 170.7(7) . 3_666
O35 C54 C51 119.0(9) . .
O36 C54 O35 122.7(11) . .
O36 C54 C51 117.6(9) . .
O37 C55 C56 115.1(8) . .
O38 C55 O37 129.1(8) . .
O38 C55 C56 115.8(7) . .
C57 C56 C55 120.5(7) . .
C61 C56 C55 120.0(7) . .
C61 C56 C57 119.5(8) . .
C56 C57 H57 119.7 . .
C58 C57 C56 120.6(7) . .
C58 C57 H57 119.7 . .
C57 C58 C59 119.9(7) . .
C57 C58 C62 120.3(7) . .
C59 C58 C62 119.8(7) . .
C58 C59 H59 120.4 . .
C58 C59 C60 119.3(7) . .
C60 C59 H59 120.4 . .
C59 C60 C63 117.0(8) . .
C61 C60 C59 119.4(8) . .
C61 C60 C63 123.6(8) . .
C56 C61 H61 119.4 . .
C60 C61 C56 121.2(7) . .
C60 C61 H61 119.4 . .
O39 C62 C58 118.4(7) . .
O40 C62 O39 123.3(6) . .
O40 C62 C58 118.2(7) . .
O41 C63 Zn2 48.2(5) . 2_756
O41 C63 C60 117.4(9) . .
O42 C63 Zn2 70.3(6) . 2_756
O42 C63 O41 118.5(10) . .
O42 C63 C60 124.1(10) . .
C60 C63 Zn2 164.8(8) . 2_756
O43 C64 O44 123.3(9) . .
O43 C64 C65 120.3(9) . .
O44 C64 C65 116.5(7) . .
C66 C65 C64 121.4(8) . .
C70 C65 C64 119.1(8) . .
C70 C65 C66 119.5(8) . .
C65 C66 H66 120.1 . .
C67 C66 C65 119.9(7) . .
C67 C66 H66 120.1 . .
C66 C67 C68 120.5(7) . .
C66 C67 C71 120.8(7) . .
C68 C67 C71 118.7(8) . .
C67 C68 H68 120.5 . .
C69 C68 C67 119.0(8) . .
C69 C68 H68 120.5 . .
C68 C69 C72 119.1(8) . .
C70 C69 C68 121.0(7) . .
C70 C69 C72 119.9(7) . .
C65 C70 H70 119.9 . .
C69 C70 C65 120.2(7) . .
C69 C70 H70 119.9 . .
O45 C71 O46 124.2(8) . .
O45 C71 C67 120.4(8) . .
O46 C71 C67 115.4(8) . .
O47 C72 O48 123.8(8) . .
O47 C72 C69 117.6(8) . .
O48 C72 C69 118.6(9) . .
O49 C73 O50 122.3(6) . .
O49 C73 C74 117.1(5) . .
O50 C73 C74 120.6(6) . .
C75 C74 C73 118.3(5) . .
C79 C74 C73 121.4(5) . .
C79 C74 C75 120.2(5) . .
C74 C75 H75 120.7 . .
C76 C75 C74 118.5(5) . .
C76 C75 H75 120.7 . .
C75 C76 C80 119.3(6) . .
C77 C76 C75 122.0(5) . .
C77 C76 C80 118.7(5) . .
C76 C77 H77 120.9 . .
C76 C77 C78 118.2(6) . .
C78 C77 H77 120.9 . .
C77 C78 C81 120.8(6) . .
C79 C78 C77 119.9(6) . .
C79 C78 C81 119.3(5) . .
C74 C79 H79 119.4 . .
C78 C79 C74 121.1(5) . .
C78 C79 H79 119.4 . .
O51 C80 C76 114.6(6) . .
O52 C80 O51 124.5(5) . .
O52 C80 C76 120.9(6) . .
O53 C81 C78 118.2(6) . .
O54 C81 O53 126.1(6) . .
O54 C81 C78 115.7(6) . .
O55 C82 C83 114.5(8) . .
O56 C82 O55 125.7(8) . .
O56 C82 C83 119.8(7) . .
C84 C83 C82 118.7(7) . .
C88 C83 C82 120.9(7) . .
C88 C83 C84 120.4(7) . .
C83 C84 H84 120.8 . .
C83 C84 C85 118.3(7) . .
C85 C84 H84 120.8 . .
C84 C85 C89 120.8(7) . .
C86 C85 C84 120.9(6) . .
C86 C85 C89 118.3(6) . .
C85 C86 H86 119.8 . .
C85 C86 C87 120.3(7) . .
C87 C86 H86 119.8 . .
C86 C87 C90 121.4(7) . .
C88 C87 C86 116.8(7) . .
C88 C87 C90 121.8(6) . .
C83 C88 C87 123.3(6) . .
C83 C88 H88 118.4 . .
C87 C88 H88 118.4 . .
O57 C89 C85 115.9(6) . .
O58 C89 O57 126.9(7) . .
O58 C89 C85 117.2(7) . .
O59 C90 C87 118.3(6) . .
O60 C90 O59 126.5(7) . .
O60 C90 C87 115.0(7) . .
O61 C91 O62 125.8(8) . .
O61 C91 C92 117.5(9) . .
O62 C91 C92 116.7(8) . .
C93 C92 C91 121.5(8) . .
C93 C92 C97 117.3(8) . .
C97 C92 C91 121.2(7) . .
C92 C93 H93 119.1 . .
C94 C93 C92 121.7(7) . .
C94 C93 H93 119.1 . .
C93 C94 C95 120.6(6) . .
C93 C94 C98 120.0(7) . .
C95 C94 C98 119.4(7) . .
C94 C95 H95 120.1 . .
C96 C95 C94 119.8(8) . .
C96 C95 H95 120.1 . .
C95 C96 C97 118.7(8) . .
C95 C96 C99 120.9(8) . .
C97 C96 C99 120.4(7) . .
C92 C97 C96 121.9(7) . .
C92 C97 H97 119.1 . .
C96 C97 H97 119.1 . .
O63 C98 C94 115.5(7) . .
O64 C98 O63 125.6(6) . .
O64 C98 C94 118.8(7) . .
O65 C99 C96 117.2(8) . .
O66 C99 O65 125.8(9) . .
O66 C99 C96 116.8(8) . .
O67 C100 C101 117.1(6) . .
O68 C100 O67 125.3(7) . .
O68 C100 C101 117.4(7) . .
C102 C101 C100 123.9(6) . .
C102 C101 C106 118.2(6) . .
C106 C101 C100 117.9(6) . .
C101 C102 H102 119.7 . .
C101 C102 C103 120.5(6) . .
C103 C102 H102 119.7 . .
C102 C103 C107 119.7(5) . .
C104 C103 C102 120.6(6) . .
C104 C103 C107 119.7(5) . .
C103 C104 H104 119.8 . .
C103 C104 C105 120.4(6) . .
C105 C104 H104 119.8 . .
C104 C105 C108 120.6(6) . .
C106 C105 C104 118.8(6) . .
C106 C105 C108 120.4(7) . .
C101 C106 H106 119.3 . .
C105 C106 C101 121.4(6) . .
C105 C106 H106 119.3 . .
O69 C107 C103 118.1(6) . .
O70 C107 O69 124.3(6) . .
O70 C107 C103 117.5(5) . .
O71 C108 Zn8 46.3(3) . .
O71 C108 C105 117.2(7) . .
O72 C108 Zn8 74.1(4) . .
O72 C108 O71 120.5(7) . .
O72 C108 C105 121.8(7) . .
C105 C108 Zn8 162.6(6) . .
O73 C109 C110 111.6(10) . .
O74 C109 O73 123.7(9) . .
O74 C109 C110 124.4(10) . .
O75 C110 C109 106.1(12) . .
O75 C110 H11A 110.5 . .
O75 C110 H11B 110.5 . .
C109 C110 H11A 110.5 . .
C109 C110 H11B 110.5 . .
H11A C110 H11B 108.7 . .
O76 C111 N1 122.22(10) . .
O76 C111 C112 121.41(10) . .
N1 C111 C112 116.37(9) . .
C111 C112 H11C 109.5 . .
C111 C112 H11D 109.5 . .
C111 C112 H11E 109.5 . .
H11C C112 H11D 109.5 . .
H11C C112 H11E 109.5 . .
H11D C112 H11E 109.5 . .
N1 C113 H11F 109.5 . .
N1 C113 H11G 109.5 . .
N1 C113 H11H 109.5 . .
H11F C113 H11G 109.5 . .
H11F C113 H11H 109.5 . .
H11G C113 H11H 109.5 . .
N1 C114 H11I 109.5 . .
N1 C114 H11J 109.5 . .
N1 C114 H11K 109.5 . .
H11I C114 H11J 109.5 . .
H11I C114 H11K 109.5 . .
H11J C114 H11K 109.5 . .
O77 C115 N2 122.21(10) . .
O77 C115 C116 121.42(10) . .
N2 C115 C116 116.37(9) . .
C115 C116 H11L 109.5 . .
C115 C116 H11M 109.5 . .
C115 C116 H11N 109.5 . .
H11L C116 H11M 109.5 . .
H11L C116 H11N 109.5 . .
H11M C116 H11N 109.5 . .
N2 C117 H11O 109.5 . .
N2 C117 H11P 109.5 . .
N2 C117 H11Q 109.5 . .
H11O C117 H11P 109.5 . .
H11O C117 H11Q 109.5 . .
H11P C117 H11Q 109.5 . .
N2 C118 H11R 109.5 . .
N2 C118 H11S 109.5 . .
N2 C118 H11T 109.5 . .
H11R C118 H11S 109.5 . .
H11R C118 H11T 109.5 . .
H11S C118 H11T 109.5 . .
O78 C119 C120 115.3(12) . .
N3 C119 O78 123.2(11) . .
N3 C119 C120 121.1(13) . .
C119 C120 H12A 109.5 . .
C119 C120 H12B 109.5 . .
C119 C120 H12C 109.5 . .
H12A C120 H12B 109.5 . .
H12A C120 H12C 109.5 . .
H12B C120 H12C 109.5 . .
N3 C121 H12D 109.5 . .
N3 C121 H12E 109.5 . .
N3 C121 H12F 109.5 . .
H12D C121 H12E 109.5 . .
H12D C121 H12F 109.5 . .
H12E C121 H12F 109.5 . .
N3 C122 H12G 109.5 . .
N3 C122 H12H 109.5 . .
N3 C122 H12I 109.5 . .
H12G C122 H12H 109.5 . .
H12G C122 H12I 109.5 . .
H12H C122 H12I 109.5 . .
C129 N7 C131 117.5(14) . .
C129 N7 C132 121.7(14) . .
C131 N7 C132 120.39(13) . .
O82 C129 C130 120.7(18) . .
N7 C129 O82 123.2(17) . .
N7 C129 C130 116.1(17) . .
C129 C130 H13A 109.5 . .
C129 C130 H13B 109.5 . .
C129 C130 H13C 109.5 . .
H13A C130 H13B 109.5 . .
H13A C130 H13C 109.5 . .
H13B C130 H13C 109.5 . .
N7 C131 H13D 109.5 . .
N7 C131 H13E 109.5 . .
N7 C131 H13F 109.5 . .
H13D C131 H13E 109.5 . .
H13D C131 H13F 109.5 . .
H13E C131 H13F 109.5 . .
N7 C132 H13G 109.5 . .
N7 C132 H13H 109.5 . .
N7 C132 H13I 109.5 . .
H13G C132 H13H 109.5 . .
H13G C132 H13I 109.5 . .
H13H C132 H13I 109.5 . .
C133 O260 Zn1 135.6(7) . 3_766
C133 N8 C135 125.2(14) . .
C133 N8 C136 117.8(13) . .
C136 N8 C135 116.6(15) . .
O260 C133 N8 128.9(13) . .
O260 C133 C134 114.7(12) . .
N8 C133 C134 115.4(13) . .
C133 C134 H13J 109.5 . .
C133 C134 H13K 109.5 . .
C133 C134 H13L 109.5 . .
H13J C134 H13K 109.5 . .
H13J C134 H13L 109.5 . .
H13K C134 H13L 109.5 . .
N8 C135 H13M 109.5 . .
N8 C135 H13N 109.5 . .
N8 C135 H13O 109.5 . .
H13M C135 H13N 109.5 . .
H13M C135 H13O 109.5 . .
H13N C135 H13O 109.5 . .
N8 C136 H13P 109.5 . .
N8 C136 H13Q 109.5 . .
N8 C136 H13R 109.5 . .
H13P C136 H13Q 109.5 . .
H13P C136 H13R 109.5 . .
H13Q C136 H13R 109.5 . .
H4A N4 H4B 107.9 . .
C123 N4 H4A 109.2 . .
C123 N4 H4B 109.2 . .
C123 N4 C124 112.0(9) . .
C124 N4 H4A 109.2 . .
C124 N4 H4B 109.2 . .
N4 C123 H12J 109.5 . .
N4 C123 H12K 109.5 . .
N4 C123 H12L 109.5 . .
H12J C123 H12K 109.5 . .
H12J C123 H12L 109.5 . .
H12K C123 H12L 109.5 . .
N4 C124 H12M 109.5 . .
N4 C124 H12N 109.5 . .
N4 C124 H12O 109.5 . .
H12M C124 H12N 109.5 . .
H12M C124 H12O 109.5 . .
H12N C124 H12O 109.5 . .
H5A N5 H5B 107.8 . .
C125 N5 H5A 109.1 . .
C125 N5 H5B 109.1 . .
C126 N5 H5A 109.1 . .
C126 N5 H5B 109.1 . .
C126 N5 C125 112.6(10) . .
N5 C125 H12P 109.5 . .
N5 C125 H12Q 109.5 . .
N5 C125 H12R 109.5 . .
H12P C125 H12Q 109.5 . .
H12P C125 H12R 109.5 . .
H12Q C125 H12R 109.5 . .
N5 C126 H12S 109.5 . .
N5 C126 H12T 109.5 . .
N5 C126 H12U 109.5 . .
H12S C126 H12T 109.5 . .
H12S C126 H12U 109.5 . .
H12T C126 H12U 109.5 . .
H6A N6 H6B 107.8 . .
C127 N6 H6A 109.1 . .
C127 N6 H6B 109.1 . .
C128 N6 H6A 109.1 . .
C128 N6 H6B 109.1 . .
C128 N6 C127 112.6(8) . .
N6 C127 H12V 109.5 . .
N6 C127 H12W 109.5 . .
N6 C127 H12X 109.5 . .
H12V C127 H12W 109.5 . .
H12V C127 H12X 109.5 . .
H12W C127 H12X 109.5 . .
N6 C128 H12Y 109.5 . .
N6 C128 H 109.5 . .
N6 C128 HA 109.5 . .
H12Y C128 H 109.5 . .
H12Y C128 HA 109.5 . .
H C128 HA 109.5 . .

loop_
_geom_bond_atom_site_label_1
_geom_bond_atom_site_label_2
_geom_bond_distance
_geom_bond_site_symmetry_2
Zn1 Zn1 3.0023(15) 3_867
Zn1 O23 2.052(5) 1_656
Zn1 O24 2.090(5) 3_766
Zn1 O63 2.028(5) .
Zn1 O64 2.025(5) 3_867
Zn1 O260 1.980(6) 3_766
Zn2 O4 1.989(7) 1_656
Zn2 O41 1.967(8) 2_746
Zn2 O42 2.440(10) 2_746
Zn2 O65 1.971(7) .
Zn2 O77 1.920(6) .
Zn2 C63 2.563(10) 2_746
Zn3 O11 1.982(6) 4_676
Zn3 O45 1.951(6) .
Zn3 O61 1.976(7) .
Zn3 O80 1.923(15) .
Zn4 O12 1.990(7) 4_676
Zn4 O46 1.883(10) .
Zn4 O55 1.911(6) .
Zn4 O62 1.949(6) .
Zn5 O47 1.958(6) .
Zn5 O51 1.950(5) .
Zn5 O69 1.935(5) 2_746
Zn5 O70 2.000(4) 4_575
Zn6 O36 1.993(9) 3_766
Zn6 O38 2.031(7) 3_766
Zn6 O43 2.025(8) .
Zn6 O73 2.005(7) .
Zn6 O79 2.105(10) .
Zn7 O6 2.054(6) 1_655
Zn7 O34 2.158(6) 3_766
Zn7 O59 2.032(6) 4_575
Zn7 O74 2.163(9) .
Zn7 O75 2.164(8) .
Zn7 O76 2.091(7) .
Zn8 O39 1.925(6) .
Zn8 O49 1.993(5) 4_576
Zn8 O58 1.943(5) .
Zn8 O71 1.928(5) .
Zn8 C108 2.571(7) .
Zn9 O40 1.938(5) 2_756
Zn9 O50 1.975(5) 3_776
Zn9 O57 1.947(6) 2_756
Zn9 O67 1.907(5) .
Zn10 O28 1.920(6) .
Zn10 O35 1.934(8) .
Zn10 O37 1.957(6) .
Zn10 O44 1.943(6) 3_766
Zn11 O9 1.966(5) .
Zn11 O17 1.942(5) .
Zn11 O19 1.999(5) .
Zn11 O25 1.935(6) .
Zn12 O10 1.942(6) .
Zn12 O13 2.415(10) 2_655
Zn12 O14 1.969(6) 2_655
Zn12 O20 1.975(6) .
Zn12 O26 1.941(6) .
Zn12 C19 2.504(9) 2_655
Zn13 O15 2.030(5) 2_655
Zn13 O16 1.987(5) 4_575
Zn13 O21 1.957(5) .
Zn13 O31 2.351(9) 4_575
Zn13 O32 2.072(6) 4_575
Zn13 C46 2.499(10) 4_575
Zn14 O5 1.968(6) .
Zn14 O7 1.928(6) .
Zn14 O33 2.140(7) 3_666
Zn14 O34 2.260(6) 3_666
Zn14 O60 1.977(6) 4_475
Zn14 C53 2.510(9) 3_666
Zn15 O3 1.944(6) .
Zn15 O29 1.932(6) 2_645
Zn15 O66 1.994(9) 1_454
Zn15 O81 1.961(11) .
Zn16 Zn16 2.9826(14) 3_565
Zn16 O1 2.026(5) .
Zn16 O2 2.040(5) 3_565
Zn16 O53 2.060(5) 4_475
Zn16 O54 2.079(4) 2_645
Zn16 O78 1.970(5) .
O1 C1 1.255(9) .
O2 Zn16 2.040(5) 3_565
O2 C1 1.255(9) .
O3 C8 1.256(11) .
O4 Zn2 1.989(7) 1_454
O4 C8 1.233(12) .
O5 C9 1.283(9) .
O6 Zn7 2.054(6) 1_455
O6 C9 1.233(10) .
O7 C10 1.295(11) .
O8 C10 1.202(12) .
O9 C17 1.248(10) .
O10 C17 1.270(10) .
O11 Zn3 1.982(6) 4_475
O11 C18 1.281(10) .
O12 Zn4 1.990(7) 4_475
O12 C18 1.220(11) .
O13 Zn12 2.415(10) 2_645
O13 C19 1.211(13) .
O14 Zn12 1.970(6) 2_645
O14 C19 1.236(12) .
O15 Zn13 2.030(5) 2_645
O15 C26 1.248(8) .
O16 Zn13 1.987(5) 4_576
O16 C26 1.254(9) .
O17 C27 1.291(9) .
O18 C27 1.239(10) .
O19 C28 1.253(9) .
O20 C28 1.241(9) .
O21 C35 1.306(8) .
O22 C35 1.215(10) .
O23 Zn1 2.052(5) 1_454
O23 C36 1.246(10) .
O24 Zn1 2.090(5) 3_766
O24 C36 1.270(9) .
O25 C37 1.282(10) .
O26 C37 1.235(10) .
O27 C44 1.217(11) .
O28 C44 1.265(9) .
O29 Zn15 1.932(6) 2_655
O29 C45 1.259(12) .
O30 C45 1.240(14) .
O31 Zn13 2.351(8) 4_576
O31 C46 1.227(14) .
O32 Zn13 2.072(6) 4_576
O32 C46 1.234(13) .
O33 Zn14 2.140(7) 3_666
O33 C53 1.264(12) .
O34 Zn7 2.158(6) 3_766
O34 Zn14 2.260(6) 3_666
O34 C53 1.217(12) .
O35 C54 1.223(11) .
O36 Zn6 1.992(9) 3_766
O36 C54 1.211(13) .
O37 C55 1.264(10) .
O38 Zn6 2.031(7) 3_766
O38 C55 1.233(12) .
O39 C62 1.286(10) .
O40 Zn9 1.938(5) 2_746
O40 C62 1.270(9) .
O41 Zn2 1.966(8) 2_756
O41 C63 1.245(13) .
O42 Zn2 2.440(10) 2_756
O42 C63 1.227(14) .
O43 C64 1.230(11) .
O44 Zn10 1.943(6) 3_766
O44 C64 1.283(12) .
O45 C71 1.231(11) .
O46 C71 1.292(13) .
O47 C72 1.232(12) .
O48 C72 1.278(13) .
O49 Zn8 1.993(5) 4_575
O49 C73 1.247(8) .
O50 Zn9 1.975(5) 3_776
O50 C73 1.253(8) .
O51 C80 1.300(8) .
O52 C80 1.213(8) .
O53 Zn16 2.060(5) 4_676
O53 C81 1.257(9) .
O54 Zn16 2.079(4) 2_655
O54 C81 1.251(8) .
O55 C82 1.251(11) .
O56 C82 1.218(12) .
O57 Zn9 1.947(6) 2_746
O57 C89 1.267(10) .
O58 C89 1.225(10) .
O59 Zn7 2.032(6) 4_576
O59 C90 1.278(9) .
O60 Zn14 1.977(6) 4_676
O60 C90 1.268(9) .
O61 C91 1.240(12) .
O62 C91 1.254(12) .
O63 C98 1.256(10) .
O64 Zn1 2.025(5) 3_867
O64 C98 1.240(9) .
O65 C99 1.258(11) .
O66 Zn15 1.994(9) 1_656
O66 C99 1.202(13) .
O67 C100 1.282(8) .
O68 C100 1.243(10) .
O69 Zn5 1.935(5) 2_756
O69 C107 1.279(8) .
O70 Zn5 2.000(4) 4_576
O70 C107 1.260(8) .
O71 C108 1.268(9) .
O72 C108 1.244(10) .
O73 C109 1.271(12) .
O74 C109 1.196(11) .
O75 C110 1.49(2) .
O76 C111 1.2007(9) .
O77 C115 1.2006(9) .
O78 C119 1.299(14) .
N1 C111 1.3941(9) .
N1 C113 1.4000(10) .
N1 C114 1.4000(10) .
N2 C115 1.3942(9) .
N2 C117 1.4001(10) .
N2 C118 1.4002(10) .
N3 C119 1.281(15) .
N3 C121 1.416(18) .
N3 C122 1.485(15) .
C1 C2 1.510(8) .
C2 C3 1.391(9) .
C2 C7 1.416(10) .
C3 H3 0.9500 .
C3 C4 1.402(9) .
C4 C5 1.363(12) .
C4 C8 1.512(10) .
C5 H5 0.9500 .
C5 C6 1.383(10) .
C6 C7 1.393(9) .
C6 C9 1.489(10) .
C7 H7 0.9500 .
C10 C11 1.513(10) .
C11 C12 1.372(11) .
C11 C16 1.406(11) .
C12 H12 0.9500 .
C12 C13 1.373(11) .
C13 C14 1.378(11) .
C13 C17 1.495(10) .
C14 H14 0.9500 .
C14 C15 1.395(11) .
C15 C16 1.431(11) .
C15 C18 1.454(13) .
C16 H16 0.9500 .
C19 Zn12 2.504(9) 2_645
C19 C20 1.509(10) .
C20 C21 1.393(10) .
C20 C25 1.373(11) .
C21 H21 0.9500 .
C21 C22 1.393(9) .
C22 C23 1.397(9) .
C22 C26 1.484(9) .
C23 H23 0.9500 .
C23 C24 1.383(9) .
C24 C25 1.385(11) .
C24 C27 1.501(10) .
C25 H25 0.9500 .
C28 C29 1.521(9) .
C29 C30 1.388(9) .
C29 C34 1.368(9) .
C30 H30 0.9500 .
C30 C31 1.408(9) .
C31 C32 1.382(10) .
C31 C35 1.508(9) .
C32 H32 0.9500 .
C32 C33 1.405(10) .
C33 C34 1.412(9) .
C33 C36 1.505(9) .
C34 H34 0.9500 .
C37 C38 1.484(11) .
C38 C39 1.395(10) .
C38 C43 1.398(12) .
C39 H39 0.9500 .
C39 C40 1.400(9) .
C40 C41 1.385(11) .
C40 C44 1.525(10) .
C41 H41 0.9500 .
C41 C42 1.390(12) .
C42 C43 1.370(12) .
C42 C45 1.497(12) .
C43 H43 0.9500 .
C46 Zn13 2.499(10) 4_576
C46 C47 1.530(13) .
C47 C48 1.389(14) .
C47 C52 1.399(15) .
C48 H48 0.9500 .
C48 C49 1.394(11) .
C49 C50 1.378(11) .
C49 C53 1.519(11) .
C50 H50 0.9500 .
C50 C51 1.396(12) .
C51 C52 1.392(13) .
C51 C54 1.487(15) .
C52 H52 0.9500 .
C53 Zn14 2.510(9) 3_666
C55 C56 1.523(12) .
C56 C57 1.393(9) .
C56 C61 1.385(13) .
C57 H57 0.9500 .
C57 C58 1.378(10) .
C58 C59 1.406(10) .
C58 C62 1.469(9) .
C59 H59 0.9500 .
C59 C60 1.412(11) .
C60 C61 1.377(14) .
C60 C63 1.486(12) .
C61 H61 0.9500 .
C63 Zn2 2.563(9) 2_756
C64 C65 1.466(13) .
C65 C66 1.405(11) .
C65 C70 1.388(12) .
C66 H66 0.9500 .
C66 C67 1.385(11) .
C67 C68 1.394(12) .
C67 C71 1.467(11) .
C68 H68 0.9500 .
C68 C69 1.392(11) .
C69 C70 1.376(13) .
C69 C72 1.532(11) .
C70 H70 0.9500 .
C73 C74 1.471(8) .
C74 C75 1.414(7) .
C74 C79 1.385(8) .
C75 H75 0.9500 .
C75 C76 1.406(9) .
C76 C77 1.387(9) .
C76 C80 1.511(8) .
C77 H77 0.9500 .
C77 C78 1.439(8) .
C78 C79 1.383(9) .
C78 C81 1.502(8) .
C79 H79 0.9500 .
C82 C83 1.503(10) .
C83 C84 1.394(10) .
C83 C88 1.363(11) .
C84 H84 0.9500 .
C84 C85 1.402(10) .
C85 C86 1.399(11) .
C85 C89 1.523(9) .
C86 H86 0.9500 .
C86 C87 1.415(9) .
C87 C88 1.394(10) .
C87 C90 1.477(11) .
C88 H88 0.9500 .
C91 C92 1.438(12) .
C92 C93 1.396(10) .
C92 C97 1.421(12) .
C93 H93 0.9500 .
C93 C94 1.389(11) .
C94 C95 1.413(10) .
C94 C98 1.505(9) .
C95 H95 0.9500 .
C95 C96 1.393(10) .
C96 C97 1.422(12) .
C96 C99 1.468(12) .
C97 H97 0.9500 .
C100 C101 1.519(9) .
C101 C102 1.355(9) .
C101 C106 1.439(9) .
C102 H102 0.9500 .
C102 C103 1.393(8) .
C103 C104 1.366(8) .
C103 C107 1.502(9) .
C104 H104 0.9500 .
C104 C105 1.403(9) .
C105 C106 1.350(10) .
C105 C108 1.458(10) .
C106 H106 0.9500 .
C109 C110 1.500(17) .
C110 H11A 0.9900 .
C110 H11B 0.9900 .
C111 C112 1.5153(9) .
C112 H11C 0.9800 .
C112 H11D 0.9800 .
C112 H11E 0.9800 .
C113 H11F 0.9800 .
C113 H11G 0.9800 .
C113 H11H 0.9800 .
C114 H11I 0.9800 .
C114 H11J 0.9800 .
C114 H11K 0.9800 .
C115 C116 1.5151(9) .
C116 H11L 0.9800 .
C116 H11M 0.9800 .
C116 H11N 0.9800 .
C117 H11O 0.9800 .
C117 H11P 0.9800 .
C117 H11Q 0.9800 .
C118 H11R 0.9800 .
C118 H11S 0.9800 .
C118 H11T 0.9800 .
C119 C120 1.45(2) .
C120 H12A 0.9800 .
C120 H12B 0.9800 .
C120 H12C 0.9800 .
C121 H12D 0.9800 .
C121 H12E 0.9800 .
C121 H12F 0.9800 .
C122 H12G 0.9800 .
C122 H12H 0.9800 .
C122 H12I 0.9800 .
O82 C129 1.33(2) .
N7 C129 1.31(2) .
N7 C131 1.4002(10) .
N7 C132 1.4001(10) .
C129 C130 1.48(2) .
C130 H13A 0.9800 .
C130 H13B 0.9800 .
C130 H13C 0.9800 .
C131 H13D 0.9800 .
C131 H13E 0.9800 .
C131 H13F 0.9800 .
C132 H13G 0.9800 .
C132 H13H 0.9800 .
C132 H13I 0.9800 .
O260 Zn1 1.980(6) 3_766
O260 C133 1.246(15) .
N8 C133 1.306(18) .
N8 C135 1.454(9) .
N8 C136 1.443(9) .
C133 C134 1.60(2) .
C134 H13J 0.9800 .
C134 H13K 0.9800 .
C134 H13L 0.9800 .
C135 H13M 0.9800 .
C135 H13N 0.9800 .
C135 H13O 0.9800 .
C136 H13P 0.9800 .
C136 H13Q 0.9800 .
C136 H13R 0.9800 .
N4 H4A 0.9100 .
N4 H4B 0.9100 .
N4 C123 1.452(9) .
N4 C124 1.455(9) .
C123 H12J 0.9800 .
C123 H12K 0.9800 .
C123 H12L 0.9800 .
C124 H12M 0.9800 .
C124 H12N 0.9800 .
C124 H12O 0.9800 .
N5 H5A 0.9100 .
N5 H5B 0.9100 .
N5 C125 1.457(10) .
N5 C126 1.451(10) .
C125 H12P 0.9800 .
C125 H12Q 0.9800 .
C125 H12R 0.9800 .
C126 H12S 0.9800 .
C126 H12T 0.9800 .
C126 H12U 0.9800 .
N6 H6A 0.9100 .
N6 H6B 0.9100 .
N6 C127 1.457(9) .
N6 C128 1.454(9) .
C127 H12V 0.9800 .
C127 H12W 0.9800 .
C127 H12X 0.9800 .
C128 H12Y 0.9800 .
C128 H 0.9800 .
C128 HA 0.9800 .
